data_4135264
loop_
_publ_author_name
'Tan, Yan Bing'
'Okayasu, Yoshinori'
'Katao, Shohei'
'Nishikawa, Yoshiko'
'Asanoma, Fumio'
'Yamada, Mihoko'
'Yuasa, Junpei'
'Kawai, Tsuyoshi'

_publ_section_title
;
 Visible Circularly Polarized Luminescence of Octanuclear Circular Eu(III)
 Helicate.
;
_journal_name_full 'Journal of the American Chemical Society'
_journal_paper_doi 10.1021/jacs.0c08229
_journal_year 2020
_chemical_absolute_configuration 'CHOOSE rm ad rmad syn or unk'
_chemical_formula_moiety 'C356 H208 F168 N24 O64 Tb8'
_chemical_formula_sum 'C356 H208 F168 N24 O64 Tb8'
_chemical_formula_weight 10308.82
_space_group_crystal_system tetragonal
_space_group_IT_number 79
_space_group_name_Hall 'I 4'
_space_group_name_H-M_alt 'I 4'
_atom_sites_solution_hydrogens geom
_atom_sites_solution_primary direct
_atom_sites_solution_secondary difmap
_cell_angle_alpha 90.0000
_cell_angle_beta 90.0000
_cell_angle_gamma 90.0000
_cell_formula_units_Z 2
_cell_length_a 30.7532(12)
_cell_length_b 30.7532(12)
_cell_length_c 23.0554(4)
_cell_measurement_reflns_used 101440
_cell_measurement_temperature 123
_cell_measurement_theta_max 25.34
_cell_measurement_theta_min 1.73
_cell_volume 21804.9(13)
_computing_cell_refinement 'RAPID AUTO'
_computing_data_collection 'RAPID AUTO (Rigaku, ????)'
_computing_data_reduction 'RAPID AUTO'
_computing_molecular_graphics 'CrystalStructure 4.3'
_computing_publication_material 'CrystalStructure 4.3 (Rigaku, 2019)'
_computing_structure_refinement 'SHELXL Version 2018/3 (Sheldrick, 2008)'
_computing_structure_solution 'SHELXT Version 2018/2 (Sheldrick, 2014)'
_diffrn_ambient_temperature 123
_diffrn_detector_area_resol_mean 10.000
_diffrn_measured_fraction_theta_full 0.999
_diffrn_measured_fraction_theta_max 0.999
_diffrn_measurement_device_type 'Rigaku R-AXIS RAPID'
_diffrn_measurement_method \w
_diffrn_radiation_type 'Mo K\a'
_diffrn_radiation_wavelength 0.71075
_diffrn_reflns_av_R_equivalents 0.0797
_diffrn_reflns_av_unetI/netI 0.0452
_diffrn_reflns_Laue_measured_fraction_full 0.999
_diffrn_reflns_Laue_measured_fraction_max 0.999
_diffrn_reflns_limit_h_max 35
_diffrn_reflns_limit_h_min -37
_diffrn_reflns_limit_k_max 37
_diffrn_reflns_limit_k_min -37
_diffrn_reflns_limit_l_max 27
_diffrn_reflns_limit_l_min -27
_diffrn_reflns_number 150304
_diffrn_reflns_point_group_measured_fraction_full 0.997
_diffrn_reflns_point_group_measured_fraction_max 0.996
_diffrn_reflns_theta_full 25.242
_diffrn_reflns_theta_max 25.345
_diffrn_reflns_theta_min 2.546
_diffrn_standards_number 0
_exptl_absorpt_coefficient_mu 1.415
_exptl_absorpt_correction_T_max 0.880
_exptl_absorpt_correction_T_min 0.348
_exptl_absorpt_correction_type multi-scan
_exptl_absorpt_process_details 'ABSCOR (Rigaku, 1995)'
_exptl_crystal_colour colorless
_exptl_crystal_density_diffrn 1.570
_exptl_crystal_density_method 'not measured'
_exptl_crystal_description prism
_exptl_crystal_F_000 10112.00
_exptl_crystal_size_max 0.180
_exptl_crystal_size_mid 0.110
_exptl_crystal_size_min 0.090
_refine_diff_density_max 1.16
_refine_diff_density_min -0.98
_refine_ls_abs_structure_details
;
 Flack x determined using 6507 quotients [(I+)-(I-)]/[(I+)+(I-)]
 (Parsons, Flack and Wagner, Acta Cryst. B69 (2013) 249-259).
;
_refine_ls_abs_structure_Flack 0.068(4)
_refine_ls_extinction_method none
_refine_ls_goodness_of_fit_ref 1.026
_refine_ls_hydrogen_treatment constr
_refine_ls_number_parameters 1408
_refine_ls_number_reflns 19914
_refine_ls_number_restraints 32
_refine_ls_R_factor_all 0.0659
_refine_ls_R_factor_gt 0.0493
_refine_ls_shift/su_max 0.018
_refine_ls_structure_factor_coef Fsqd
_refine_ls_weighting_details 'w = 1/[\s^2^(Fo^2^)+(0.0453P)^2^+89.3069P] where P=(Fo^2^+2Fc^2^)/3'
_refine_ls_weighting_scheme calc
_refine_ls_wR_factor_gt 0.1079
_refine_ls_wR_factor_ref 0.1152
_reflns_Friedel_coverage 0.942
_reflns_Friedel_fraction_full 0.995
_reflns_Friedel_fraction_max 0.993
_reflns_number_gt 16120
_reflns_number_total 19914
_reflns_threshold_expression F^2^>2.0\s(F^2^)
_cod_data_source_file ja0c08229_si_003.cif
_cod_data_source_block expt269_2
_cod_original_cell_volume 21804.9(12)
_cod_database_code 4135264

loop_
_space_group_symop_id
_space_group_symop_operation_xyz
1 +X,+Y,+Z
2 -X,-Y,+Z
3 -Y,+X,+Z
4 +Y,-X,+Z
5 1/2+X,1/2+Y,1/2+Z
6 1/2-X,1/2-Y,1/2+Z
7 1/2-Y,1/2+X,1/2+Z
8 1/2+Y,1/2-X,1/2+Z

loop_
_atom_site_label
_atom_site_type_symbol
_atom_site_fract_x
_atom_site_fract_y
_atom_site_fract_z
_atom_site_U_iso_or_equiv
_atom_site_adp_type
_atom_site_occupancy
_atom_site_site_symmetry_order
_atom_site_calc_flag
_atom_site_refinement_flags_posn
_atom_site_refinement_flags_adp
_atom_site_refinement_flags_occupancy
_atom_site_disorder_assembly
_atom_site_disorder_group
Tb1 Tb 0.32752(2) 0.32753(2) 0.28469(2) 0.04927(13) Uani 1 1 d . . . . .
Tb2 Tb 0.49717(2) 0.25606(2) 0.63604(2) 0.05056(13) Uani 1 1 d . . . . .
F1 F 0.3368(3) 0.1509(3) 0.2469(3) 0.094(3) Uani 1 1 d . . . . .
F2 F 0.4039(3) 0.1374(3) 0.2663(4) 0.111(3) Uani 1 1 d . . . . .
F3 F 0.3831(3) 0.2033(3) 0.2604(5) 0.115(3) Uani 1 1 d . . . . .
F4 F 0.3574(3) 0.1216(3) 0.3565(4) 0.095(3) Uani 1 1 d . . . . .
F5 F 0.3989(3) 0.1780(3) 0.3691(4) 0.100(3) Uani 1 1 d . . . . .
F6 F 0.2879(2) 0.1772(2) 0.3348(3) 0.075(2) Uani 1 1 d . . . . .
F7 F 0.3188(3) 0.1738(2) 0.4204(3) 0.082(2) Uani 1 1 d . . . . .
F8 F 0.3699(2) 0.3225(3) 0.7983(3) 0.078(2) Uani 1 1 d . . . . .
F9 F 0.4079(3) 0.2653(3) 0.8176(3) 0.080(2) Uani 1 1 d . . . . .
F10 F 0.4523(3) 0.3656(3) 0.7824(4) 0.104(3) Uani 1 1 d . . . . .
F11 F 0.4789(3) 0.3101(3) 0.8247(4) 0.098(3) Uani 1 1 d . . . . .
F12 F 0.4191(3) 0.3221(3) 0.9131(4) 0.108(3) Uani 1 1 d . . . . .
F13 F 0.4024(3) 0.3827(4) 0.8737(4) 0.118(3) Uani 1 1 d . . . . .
F14 F 0.4667(3) 0.3695(4) 0.9008(4) 0.114(3) Uani 1 1 d . . . . .
F15 F 0.1284(3) 0.4565(4) 0.5324(5) 0.122(4) Uani 1 1 d . . . . .
F16 F 0.1506(3) 0.3948(3) 0.4955(4) 0.114(3) Uani 1 1 d . . . . .
F17 F 0.1130(4) 0.4162(5) 0.6292(6) 0.160(5) Uani 1 1 d . . . . .
F18 F 0.1436(4) 0.3582(5) 0.6036(7) 0.171(6) Uani 1 1 d . . . . .
F19 F 0.0532(5) 0.3583(6) 0.6091(8) 0.196(7) Uani 1 1 d . . . . .
F20 F 0.0807(5) 0.3463(8) 0.5305(11) 0.269(13) Uani 1 1 d . . . . .
F21 F 0.0547(4) 0.4064(6) 0.5416(8) 0.180(6) Uani 1 1 d . . . . .
F22 F 0.4245(3) 0.3684(3) 0.1328(4) 0.104(3) Uani 1 1 d D . . . .
F23 F 0.4124(4) 0.3733(5) 0.0341(7) 0.168(6) Uani 1 1 d D . . . .
F24 F 0.4716(3) 0.3434(5) 0.0636(5) 0.132(4) Uani 1 1 d D . . . .
F25 F 0.3622(3) 0.3235(4) 0.0884(3) 0.109(3) Uani 1 1 d D . . . .
F26 F 0.4141(4) 0.2909(4) 0.0284(4) 0.148(5) Uani 1 1 d D . . . .
F27 F 0.3924(3) 0.2446(4) 0.1183(3) 0.106(3) Uani 1 1 d . . . . .
F28 F 0.4587(3) 0.2694(3) 0.1234(3) 0.098(3) Uani 1 1 d . . . . .
F29 F 0.3636(3) 0.1705(3) 0.5232(4) 0.116(4) Uani 1 1 d . . . . .
F30 F 0.3782(3) 0.1571(3) 0.6127(4) 0.097(3) Uani 1 1 d . . . . .
F31 F 0.4208(7) 0.1160(4) 0.4871(6) 0.210(9) Uani 1 1 d . . . . .
F32 F 0.4512(5) 0.1079(3) 0.5705(8) 0.161(6) Uani 1 1 d . . . . .
F33 F 0.3815(6) 0.0702(4) 0.6135(7) 0.189(7) Uani 1 1 d . . . . .
F34 F 0.3955(6) 0.0447(4) 0.5334(7) 0.174(6) Uani 1 1 d . . . . .
F35 F 0.3426(5) 0.0867(5) 0.5407(10) 0.219(10) Uani 1 1 d . . . . .
F36 F 0.6624(3) 0.1625(2) 0.4030(3) 0.076(2) Uani 1 1 d . . . . .
F37 F 0.7069(3) 0.1725(2) 0.3320(3) 0.080(2) Uani 1 1 d . . . . .
F38 F 0.7076(3) 0.2336(3) 0.4577(4) 0.097(3) Uani 1 1 d . . . . .
F39 F 0.7560(3) 0.2224(4) 0.3909(4) 0.115(3) Uani 1 1 d . . . . .
F40 F 0.7513(4) 0.1345(4) 0.4246(4) 0.143(5) Uani 1 1 d . . . . .
F41 F 0.7142(4) 0.1562(3) 0.4969(4) 0.115(3) Uani 1 1 d . . . . .
F42 F 0.7763(3) 0.1802(3) 0.4861(4) 0.101(3) Uani 1 1 d . . . . .
O1 O 0.2217(3) 0.3169(3) 0.1440(5) 0.092(3) Uani 1 1 d . . . . .
O2 O 0.4006(4) 0.4504(4) 0.2153(8) 0.149(6) Uani 1 1 d D . . . .
O3 O 0.3234(3) 0.2553(3) 0.3154(3) 0.057(2) Uani 1 1 d . . . . .
O4 O 0.3308(2) 0.3318(2) 0.3854(3) 0.0534(18) Uani 1 1 d . . . . .
O5 O 0.4316(2) 0.2911(3) 0.6043(3) 0.059(2) Uani 1 1 d . . . . .
O6 O 0.4505(2) 0.2714(3) 0.7171(3) 0.0582(19) Uani 1 1 d . . . . .
O7 O 0.2817(2) 0.4320(2) 0.6098(3) 0.0486(17) Uani 1 1 d . . . . .
O8 O 0.1966(2) 0.4580(2) 0.6023(3) 0.0559(18) Uani 1 1 d . . . . .
O9 O 0.3683(3) 0.3013(3) 0.2056(3) 0.0558(19) Uani 1 1 d . . . . .
O10 O 0.3997(3) 0.3052(3) 0.3175(3) 0.0578(19) Uani 1 1 d . . . . .
O11 O 0.4993(2) 0.2587(2) 0.5342(3) 0.0500(17) Uani 1 1 d . . . . .
O12 O 0.4491(2) 0.2018(3) 0.6058(3) 0.062(2) Uani 1 1 d . . . . .
O13 O 0.6038(2) 0.2950(3) 0.3105(3) 0.0531(19) Uani 1 1 d . . . . .
O14 O 0.6840(2) 0.2556(3) 0.3223(3) 0.0557(19) Uani 1 1 d . . . . .
O15 O 0.5546(2) 0.1752(3) 0.7841(4) 0.074(2) Uani 1 1 d . . . . .
O16 O 0.5360(3) 0.3947(4) 0.7041(7) 0.120(5) Uani 1 1 d . . . . .
N1 N 0.2718(3) 0.3015(3) 0.2102(4) 0.056(2) Uani 1 1 d . . . . .
N2 N 0.3129(3) 0.3758(3) 0.1963(4) 0.057(2) Uani 1 1 d . . . . .
N3 N 0.3824(3) 0.3915(4) 0.2664(5) 0.077(3) Uani 1 1 d . . . . .
N4 N 0.5033(3) 0.3407(3) 0.6540(4) 0.061(3) Uani 1 1 d . . . . .
N5 N 0.5409(3) 0.2806(4) 0.7244(4) 0.059(3) Uani 1 1 d . . . . .
N6 N 0.5124(3) 0.1989(3) 0.7122(4) 0.061(2) Uani 1 1 d . . . . .
C1 C 0.2809(5) 0.2258(5) 0.1249(6) 0.087(4) Uani 1 1 d . . . . .
H1A H 0.302625 0.248733 0.119514 0.104 Uiso 1 1 calc R U . . .
H1B H 0.254816 0.232772 0.102247 0.104 Uiso 1 1 calc R U . . .
H1C H 0.292804 0.197950 0.111894 0.104 Uiso 1 1 calc R U . . .
C2 C 0.2691(5) 0.2228(4) 0.1880(6) 0.070(3) Uani 1 1 d . . . . .
H2 H 0.296503 0.220885 0.211126 0.084 Uiso 1 1 calc R U . . .
C3 C 0.2429(5) 0.1817(5) 0.1981(6) 0.079(4) Uani 1 1 d . . . . .
H3A H 0.216205 0.182797 0.175001 0.094 Uiso 1 1 calc R U . . .
H3B H 0.235438 0.179493 0.239348 0.094 Uiso 1 1 calc R U . . .
H3C H 0.260188 0.156390 0.186637 0.094 Uiso 1 1 calc R U . . .
C4 C 0.2436(4) 0.2625(4) 0.2083(6) 0.066(3) Uani 1 1 d . . . . .
H4 H 0.231779 0.256794 0.247991 0.079 Uiso 1 1 calc R U . . .
C5 C 0.2072(5) 0.2787(6) 0.1698(8) 0.100(5) Uani 1 1 d . . . . .
H5A H 0.200187 0.256714 0.139889 0.120 Uiso 1 1 calc R U . . .
H5B H 0.180801 0.284332 0.193140 0.120 Uiso 1 1 calc R U . . .
C6 C 0.2591(4) 0.3269(4) 0.1737(5) 0.065(3) Uani 1 1 d . . . . .
C7 C 0.2792(5) 0.3689(4) 0.1602(5) 0.067(3) Uani 1 1 d . . . . .
C8 C 0.2673(5) 0.3971(5) 0.1174(5) 0.080(4) Uani 1 1 d . . . . .
H8 H 0.242932 0.391006 0.093346 0.096 Uiso 1 1 calc R U . . .
C9 C 0.2921(7) 0.4358(6) 0.1097(7) 0.107(6) Uani 1 1 d . . . . .
H9 H 0.284868 0.456062 0.080077 0.128 Uiso 1 1 calc R U . . .
C10 C 0.3264(6) 0.4429(5) 0.1459(7) 0.089(4) Uani 1 1 d . . . . .
H10 H 0.343739 0.468348 0.141899 0.107 Uiso 1 1 calc R U . . .
C11 C 0.3355(5) 0.4135(4) 0.1874(5) 0.067(3) Uani 1 1 d . . . . .
C12 C 0.3727(4) 0.4168(4) 0.2260(7) 0.072(4) Uani 1 1 d D . . . .
C13 C 0.4382(6) 0.4434(6) 0.2475(11) 0.153(11) Uani 1 1 d D . . . .
H13A H 0.447644 0.470325 0.267322 0.184 Uiso 1 1 calc R U . . .
H13B H 0.462177 0.432763 0.222528 0.184 Uiso 1 1 calc R U . . .
C14 C 0.4240(5) 0.4077(5) 0.2925(8) 0.113(6) Uani 1 1 d D . . . .
H14 H 0.446081 0.383861 0.294611 0.136 Uiso 1 1 calc R U . A 1
C17A C 0.4566(16) 0.433(2) 0.395(2) 0.13(2) Uiso 0.39(3) 1 d D . P B 1
C15A C 0.3822(12) 0.4259(15) 0.3888(17) 0.091(14) Uiso 0.39(3) 1 d D . P B 1
C16A C 0.4225(11) 0.4320(13) 0.3469(13) 0.077(12) Uiso 0.39(3) 1 d D . P B 1
C15B C 0.3851(11) 0.4526(10) 0.3604(16) 0.116(12) Uiso 0.61(3) 1 d D . P B 2
C16B C 0.4129(12) 0.4097(11) 0.3621(12) 0.121(12) Uiso 0.61(3) 1 d D . P B 2
C17B C 0.4435(19) 0.389(2) 0.404(2) 0.24(3) Uiso 0.61(3) 1 d D . P B 2
C18 C 0.3720(5) 0.1656(5) 0.2788(8) 0.083(4) Uani 1 1 d . . . . .
C19 C 0.3627(5) 0.1632(4) 0.3410(7) 0.085(5) Uani 1 1 d . . . . .
C20 C 0.3235(4) 0.1893(4) 0.3650(6) 0.067(3) Uani 1 1 d . . . . .
C21 C 0.3293(4) 0.2381(4) 0.3639(5) 0.056(3) Uani 1 1 d . . . . .
C22 C 0.3360(3) 0.2587(3) 0.4184(4) 0.047(2) Uani 1 1 d . . . . .
H22 H 0.341538 0.240976 0.451332 0.057 Uiso 1 1 calc R U . . .
C23 C 0.3348(3) 0.3040(4) 0.4256(5) 0.052(3) Uani 1 1 d . . . . .
C24 C 0.3351(3) 0.3229(3) 0.4862(4) 0.045(2) Uani 1 1 d . . . . .
C25 C 0.3649(3) 0.3073(3) 0.5259(4) 0.046(2) Uani 1 1 d . . . . .
H25 H 0.384511 0.284850 0.515181 0.056 Uiso 1 1 calc R U . . .
C26 C 0.3661(3) 0.3253(3) 0.5834(4) 0.046(2) Uani 1 1 d . . . . .
C27 C 0.3348(3) 0.3573(3) 0.5963(4) 0.046(2) Uani 1 1 d . . . . .
H27 H 0.334702 0.370188 0.633727 0.055 Uiso 1 1 calc R U . . .
C28 C 0.3046(4) 0.3704(3) 0.5567(5) 0.049(2) Uani 1 1 d . . . . .
C29 C 0.3061(3) 0.3535(3) 0.5011(4) 0.047(2) Uani 1 1 d . . . . .
H29 H 0.286226 0.363927 0.472850 0.057 Uiso 1 1 calc R U . . .
C30 C 0.3983(4) 0.3097(4) 0.6243(5) 0.054(3) Uani 1 1 d . . . . .
C31 C 0.3920(4) 0.3144(4) 0.6842(5) 0.059(3) Uani 1 1 d . . . . .
H31 H 0.368671 0.332050 0.697335 0.071 Uiso 1 1 calc R U . . .
C32 C 0.4179(3) 0.2948(4) 0.7246(5) 0.055(3) Uani 1 1 d . . . . .
C33 C 0.4089(3) 0.3028(4) 0.7901(5) 0.060(3) Uani 1 1 d . . . . .
C34 C 0.4431(5) 0.3316(5) 0.8193(6) 0.074(4) Uani 1 1 d . . . . .
C35 C 0.4312(5) 0.3506(6) 0.8784(7) 0.085(4) Uani 1 1 d . . . . .
C36 C 0.2712(3) 0.4040(4) 0.5739(5) 0.051(3) Uani 1 1 d . . . . .
C37 C 0.2280(4) 0.4005(4) 0.5512(5) 0.054(3) Uani 1 1 d . . . . .
H37 H 0.222790 0.378736 0.522814 0.065 Uiso 1 1 calc R U . . .
C38 C 0.1940(4) 0.4259(4) 0.5673(5) 0.057(3) Uani 1 1 d . . . . .
C39 C 0.1488(5) 0.4177(5) 0.5463(7) 0.087(5) Uani 1 1 d . . . . .
C40 C 0.1209(5) 0.3951(8) 0.5884(9) 0.102(5) Uani 1 1 d . . . . .
C41 C 0.0778(8) 0.3789(10) 0.5658(13) 0.135(8) Uani 1 1 d . . . . .
C42 C 0.4291(8) 0.3485(8) 0.0805(9) 0.206(17) Uani 1 1 d D . . . .
C43 C 0.4038(7) 0.3091(8) 0.0850(7) 0.125(7) Uani 1 1 d D . . . .
C44 C 0.4169(4) 0.2798(5) 0.1337(6) 0.080(4) Uani 1 1 d D . . . .
C45 C 0.4080(4) 0.2920(4) 0.1959(5) 0.056(3) Uani 1 1 d . . . . .
C46 C 0.4412(4) 0.2894(4) 0.2353(5) 0.061(3) Uani 1 1 d . . . . .
H46 H 0.470026 0.285470 0.221445 0.073 Uiso 1 1 calc R U . . .
C47 C 0.4344(4) 0.2921(3) 0.2945(5) 0.053(3) Uani 1 1 d . . . . .
C48 C 0.4701(4) 0.2797(3) 0.3371(4) 0.046(2) Uani 1 1 d . . . . .
C49 C 0.4566(4) 0.2675(3) 0.3940(5) 0.051(3) Uani 1 1 d . . . . .
H49 H 0.426747 0.268025 0.404580 0.061 Uiso 1 1 calc R U . . .
C50 C 0.4885(4) 0.2548(3) 0.4338(5) 0.055(3) Uani 1 1 d . . . . .
C51 C 0.5307(4) 0.2558(3) 0.4197(5) 0.051(3) Uani 1 1 d . . . . .
H51 H 0.551655 0.248360 0.448250 0.061 Uiso 1 1 calc R U . . .
C52 C 0.5446(4) 0.2673(3) 0.3645(5) 0.049(2) Uani 1 1 d . . . . .
C53 C 0.5130(4) 0.2791(3) 0.3235(4) 0.050(3) Uani 1 1 d . . . . .
H53 H 0.521796 0.286983 0.285451 0.060 Uiso 1 1 calc R U . . .
C54 C 0.4752(4) 0.2429(3) 0.4948(4) 0.050(3) Uani 1 1 d . . . . .
C55 C 0.4412(3) 0.2137(4) 0.5035(5) 0.049(3) Uani 1 1 d . . . . .
H55 H 0.423575 0.205809 0.471352 0.059 Uiso 1 1 calc R U . . .
C56 C 0.4318(4) 0.1953(4) 0.5584(5) 0.059(3) Uani 1 1 d . . . . .
C57 C 0.3955(5) 0.1609(4) 0.5574(6) 0.070(4) Uani 1 1 d . . . . .
C58 C 0.4123(8) 0.1163(7) 0.5448(10) 0.126(7) Uani 1 1 d . . . . .
C59 C 0.3794(11) 0.0789(6) 0.5579(10) 0.131(9) Uani 1 1 d . . . . .
C60 C 0.5926(4) 0.2667(4) 0.3470(5) 0.056(3) Uani 1 1 d . . . . .
C61 C 0.6187(4) 0.2359(4) 0.3723(5) 0.058(3) Uani 1 1 d . . . . .
H61 H 0.606949 0.217868 0.401881 0.070 Uiso 1 1 calc R U . . .
C62 C 0.6623(4) 0.2303(4) 0.3559(5) 0.060(3) Uani 1 1 d . . . . .
C63 C 0.6868(4) 0.1916(4) 0.3765(5) 0.058(3) Uani 1 1 d . . . . .
C64 C 0.7230(5) 0.2040(5) 0.4208(6) 0.077(4) Uani 1 1 d . . . . .
C65 C 0.7435(5) 0.1678(6) 0.4546(7) 0.090(5) Uani 1 1 d . . . . .
C66 C 0.4408(7) 0.1005(6) 0.7382(8) 0.111(6) Uani 1 1 d . . . . .
H66A H 0.461095 0.082895 0.761069 0.134 Uiso 1 1 calc R U . . .
H66B H 0.440478 0.089956 0.698037 0.134 Uiso 1 1 calc R U . . .
H66C H 0.411566 0.098127 0.754711 0.134 Uiso 1 1 calc R U . . .
C67 C 0.4546(5) 0.1456(5) 0.7391(7) 0.084(4) Uani 1 1 d . . . . .
H67 H 0.434846 0.161667 0.712171 0.101 Uiso 1 1 calc R U . . .
C68 C 0.4484(4) 0.1661(5) 0.7998(8) 0.102(6) Uani 1 1 d . . . . .
H68A H 0.455052 0.197244 0.797968 0.123 Uiso 1 1 calc R U . . .
H68B H 0.467950 0.151971 0.827551 0.123 Uiso 1 1 calc R U . . .
H68C H 0.418201 0.162119 0.812345 0.123 Uiso 1 1 calc R U . . .
C69 C 0.5000(4) 0.1538(4) 0.7183(6) 0.069(3) Uani 1 1 d . . . . .
H69 H 0.503756 0.139162 0.679944 0.083 Uiso 1 1 calc R U . . .
C70 C 0.5365(5) 0.1382(5) 0.7591(7) 0.094(5) Uani 1 1 d . . . . .
H70A H 0.524553 0.118811 0.789408 0.113 Uiso 1 1 calc R U . . .
H70B H 0.558825 0.121991 0.736921 0.113 Uiso 1 1 calc R U . . .
C71 C 0.5392(4) 0.2071(4) 0.7509(5) 0.060(3) Uani 1 1 d . . . . .
C72 C 0.5578(4) 0.2499(5) 0.7620(5) 0.070(4) Uani 1 1 d . . . . .
C73 C 0.5846(4) 0.2623(6) 0.8061(5) 0.076(4) Uani 1 1 d . . . . .
H73 H 0.593827 0.241788 0.834262 0.091 Uiso 1 1 calc R U . . .
C74 C 0.5978(4) 0.3043(5) 0.8094(6) 0.073(4) Uani 1 1 d . . . . .
H74 H 0.620298 0.311723 0.835862 0.087 Uiso 1 1 calc R U . . .
C75 C 0.5797(4) 0.3362(6) 0.7760(7) 0.084(4) Uani 1 1 d . . . . .
H75 H 0.585356 0.366126 0.783078 0.101 Uiso 1 1 calc R U . . .
C76 C 0.5526(4) 0.3227(5) 0.7307(6) 0.067(3) Uani 1 1 d . . . . .
C77 C 0.5307(5) 0.3523(5) 0.6920(7) 0.079(4) Uani 1 1 d . . . . .
C78 C 0.5035(7) 0.4158(8) 0.6596(17) 0.209(18) Uani 1 1 d . . . . .
H78A H 0.480271 0.431842 0.680375 0.250 Uiso 1 1 calc R U . . .
H78B H 0.518966 0.436454 0.633887 0.250 Uiso 1 1 calc R U . . .
C79 C 0.4850(5) 0.3808(5) 0.6261(8) 0.096(5) Uani 1 1 d D . . . .
H79 H 0.452520 0.381176 0.626113 0.115 Uiso 1 1 calc R U . . .
C80A C 0.4730(15) 0.4143(16) 0.5233(19) 0.116(19) Uiso 0.40(3) 1 d D . P C 1
C82A C 0.5213(16) 0.3588(12) 0.5275(15) 0.14(3) Uani 0.40(3) 1 d D . P C 1
C80B C 0.4793(12) 0.3619(10) 0.5307(11) 0.110(13) Uani 0.60(3) 1 d D . P C 2
C82B C 0.5517(8) 0.3852(12) 0.5571(17) 0.124(15) Uani 0.60(3) 1 d D . P C 2
C81 C 0.5038(8) 0.3938(9) 0.5691(10) 0.162(9) Uiso 1 1 d D . . . .
C83 C 0.5454(5) 0.2511(6) 0.9521(6) 0.092(5) Uani 1 1 d D . . . .
C84 C 0.5886(5) 0.2397(6) 0.9561(5) 0.083(4) Uani 1 1 d D . . . .
H84 H 0.596505 0.209982 0.952486 0.099 Uiso 1 1 calc R U . . .
C85 C 0.6199(6) 0.2694(6) 0.9651(5) 0.098(5) Uani 1 1 d D . . . .
H85 H 0.649304 0.260352 0.968210 0.118 Uiso 1 1 calc R U . . .
C86 C 0.6096(6) 0.3131(6) 0.9698(7) 0.094(5) Uani 1 1 d D . . . .
H86 H 0.631427 0.334579 0.975581 0.113 Uiso 1 1 calc R U . . .
C87 C 0.5668(7) 0.3238(7) 0.9656(7) 0.115(6) Uani 1 1 d D . . . .
H87 H 0.559033 0.353588 0.969082 0.138 Uiso 1 1 calc R U . . .
C88 C 0.5340(6) 0.2941(7) 0.9568(6) 0.100(6) Uani 1 1 d D . . . .
H88 H 0.504518 0.303098 0.954068 0.120 Uiso 1 1 calc R U . . .
C89 C 0.5101(6) 0.2175(8) 0.9436(9) 0.136(8) Uani 1 1 d D . . . .
H89A H 0.490027 0.227364 0.913279 0.163 Uiso 1 1 calc R U . . .
H89B H 0.494108 0.213608 0.980000 0.163 Uiso 1 1 calc R U . . .
H89C H 0.523206 0.189813 0.931999 0.163 Uiso 1 1 calc R U . . .

loop_
_atom_site_aniso_label
_atom_site_aniso_U_11
_atom_site_aniso_U_22
_atom_site_aniso_U_33
_atom_site_aniso_U_23
_atom_site_aniso_U_13
_atom_site_aniso_U_12
Tb1 0.0569(3) 0.0550(3) 0.0358(2) -0.0043(3) -0.0077(3) 0.0046(2)
Tb2 0.0473(3) 0.0667(3) 0.0377(2) 0.0079(3) -0.0001(3) 0.0027(3)
F1 0.121(7) 0.097(6) 0.064(5) -0.003(4) -0.003(5) 0.020(5)
F2 0.097(6) 0.099(6) 0.137(9) -0.043(6) 0.002(6) 0.026(5)
F3 0.123(7) 0.074(6) 0.147(9) 0.000(5) 0.043(6) -0.010(5)
F4 0.134(7) 0.068(5) 0.082(5) -0.016(4) -0.029(5) 0.003(5)
F5 0.085(6) 0.083(5) 0.133(7) -0.046(5) -0.040(5) 0.018(4)
F6 0.074(5) 0.072(4) 0.078(5) -0.026(4) -0.017(4) -0.016(4)
F7 0.129(7) 0.060(4) 0.057(4) 0.002(3) -0.015(4) -0.032(4)
F8 0.060(4) 0.118(6) 0.057(5) -0.001(4) 0.010(3) 0.012(4)
F9 0.091(5) 0.088(5) 0.061(4) 0.010(4) 0.014(4) 0.002(4)
F10 0.134(7) 0.112(6) 0.067(5) -0.007(6) 0.000(6) -0.039(5)
F11 0.073(5) 0.149(8) 0.072(5) -0.016(5) -0.009(4) 0.016(5)
F12 0.137(8) 0.127(8) 0.060(5) 0.013(5) 0.012(5) -0.034(6)
F13 0.114(7) 0.153(9) 0.087(6) -0.044(6) -0.027(5) 0.034(7)
F14 0.104(7) 0.152(9) 0.087(6) -0.023(6) -0.025(5) -0.013(6)
F15 0.096(7) 0.120(8) 0.151(9) 0.012(7) -0.039(7) 0.041(6)
F16 0.083(6) 0.157(9) 0.102(7) -0.063(6) -0.026(5) 0.020(6)
F17 0.137(9) 0.225(14) 0.117(9) -0.029(10) 0.043(9) -0.073(9)
F18 0.095(8) 0.152(11) 0.266(18) 0.084(11) -0.003(9) -0.017(7)
F19 0.125(10) 0.266(19) 0.198(15) -0.011(13) 0.041(10) -0.061(11)
F20 0.093(9) 0.31(2) 0.41(3) -0.19(2) 0.063(14) -0.061(12)
F21 0.073(7) 0.194(14) 0.274(19) 0.011(13) -0.039(10) -0.009(8)
F22 0.147(8) 0.103(6) 0.061(5) 0.006(5) 0.017(6) -0.009(5)
F23 0.119(9) 0.194(13) 0.190(12) 0.111(11) -0.005(9) 0.021(8)
F24 0.074(6) 0.185(12) 0.136(9) 0.024(8) -0.001(6) 0.005(7)
F25 0.071(5) 0.206(11) 0.050(4) 0.022(5) -0.002(4) 0.031(6)
F26 0.192(12) 0.179(11) 0.073(6) -0.037(7) -0.051(7) 0.008(9)
F27 0.088(6) 0.176(9) 0.053(5) -0.034(5) 0.001(4) 0.001(6)
F28 0.079(5) 0.171(8) 0.045(4) -0.003(5) 0.003(4) 0.014(5)
F29 0.105(7) 0.127(7) 0.114(7) 0.063(6) -0.052(6) -0.062(6)
F30 0.083(5) 0.112(7) 0.096(6) 0.022(5) 0.006(4) -0.026(5)
F31 0.41(3) 0.097(8) 0.121(10) -0.007(8) 0.070(14) -0.067(12)
F32 0.140(10) 0.073(7) 0.272(18) 0.007(8) -0.031(11) 0.000(7)
F33 0.245(16) 0.136(10) 0.187(15) 0.076(10) -0.021(12) -0.066(10)
F34 0.243(17) 0.109(10) 0.171(12) 0.000(9) 0.010(12) -0.047(10)
F35 0.168(14) 0.129(12) 0.36(3) 0.035(13) -0.146(16) -0.044(10)
F36 0.082(5) 0.067(4) 0.078(5) 0.005(4) -0.001(4) 0.009(4)
F37 0.096(5) 0.081(5) 0.063(4) 0.000(4) 0.012(4) 0.034(4)
F38 0.095(6) 0.106(6) 0.089(6) -0.028(5) -0.029(5) 0.030(5)
F39 0.084(6) 0.154(9) 0.108(7) 0.040(7) -0.019(5) 0.009(6)
F40 0.222(13) 0.131(8) 0.076(6) -0.014(6) -0.031(7) 0.108(9)
F41 0.137(8) 0.132(8) 0.077(6) 0.015(6) -0.014(6) -0.009(6)
F42 0.078(5) 0.131(7) 0.094(6) 0.021(6) -0.014(5) 0.010(5)
O1 0.080(6) 0.091(7) 0.105(8) -0.031(7) -0.044(6) 0.005(5)
O2 0.083(8) 0.087(8) 0.278(19) 0.052(10) 0.011(10) 0.001(7)
O3 0.074(5) 0.054(5) 0.043(4) -0.005(4) -0.011(4) 0.008(4)
O4 0.063(5) 0.060(5) 0.037(4) 0.000(3) -0.002(3) 0.001(4)
O5 0.045(4) 0.085(6) 0.047(4) 0.005(4) 0.002(3) 0.002(4)
O6 0.056(5) 0.077(5) 0.042(4) 0.010(4) 0.002(3) -0.001(4)
O7 0.058(4) 0.045(4) 0.043(4) -0.005(3) 0.002(3) -0.007(3)
O8 0.050(4) 0.055(5) 0.062(5) 0.002(4) 0.007(4) 0.002(4)
O9 0.069(5) 0.060(5) 0.038(4) -0.007(3) -0.014(4) 0.008(4)
O10 0.060(5) 0.069(5) 0.044(4) 0.002(4) -0.006(4) 0.010(4)
O11 0.051(4) 0.062(5) 0.037(4) 0.003(3) 0.002(3) 0.003(4)
O12 0.055(5) 0.075(5) 0.056(5) 0.019(4) -0.009(4) -0.014(4)
O13 0.057(5) 0.062(5) 0.040(4) 0.005(4) 0.002(3) -0.003(4)
O14 0.061(5) 0.068(5) 0.038(4) -0.005(4) 0.006(3) -0.008(4)
O15 0.063(5) 0.087(6) 0.073(5) 0.039(6) -0.014(5) -0.005(4)
O16 0.059(6) 0.090(8) 0.213(14) -0.024(9) -0.020(8) 0.001(6)
N1 0.063(6) 0.070(6) 0.037(5) -0.013(5) -0.010(4) 0.008(5)
N2 0.060(6) 0.076(7) 0.034(5) 0.006(5) 0.001(4) 0.013(5)
N3 0.058(6) 0.087(8) 0.087(8) -0.020(7) -0.011(5) 0.011(6)
N4 0.061(6) 0.066(6) 0.056(6) 0.016(5) 0.010(5) 0.004(5)
N5 0.043(5) 0.087(8) 0.049(6) 0.002(5) 0.013(4) -0.006(5)
N6 0.063(6) 0.073(7) 0.046(5) 0.005(5) -0.004(5) -0.002(5)
C1 0.120(12) 0.079(9) 0.060(10) -0.009(7) 0.020(8) 0.006(8)
C2 0.073(8) 0.066(8) 0.071(8) 0.004(6) -0.014(7) -0.013(7)
C3 0.081(9) 0.091(10) 0.064(8) -0.019(7) -0.014(7) -0.009(8)
C4 0.052(7) 0.081(9) 0.063(7) -0.024(7) 0.000(6) -0.024(6)
C5 0.067(10) 0.104(13) 0.129(14) -0.022(11) -0.030(9) 0.002(9)
C6 0.063(8) 0.079(9) 0.053(7) -0.018(7) -0.018(6) 0.020(7)
C7 0.089(9) 0.075(9) 0.038(6) -0.005(6) -0.009(6) 0.014(7)
C8 0.104(11) 0.095(11) 0.041(7) -0.003(7) -0.021(7) 0.023(9)
C9 0.169(19) 0.101(13) 0.050(8) 0.024(8) 0.013(10) 0.029(13)
C10 0.118(13) 0.080(9) 0.070(10) 0.006(8) 0.029(9) 0.022(9)
C11 0.087(9) 0.057(8) 0.057(7) 0.003(6) 0.014(7) 0.016(7)
C12 0.063(8) 0.059(8) 0.094(10) 0.008(7) 0.007(8) -0.008(7)
C13 0.082(12) 0.094(13) 0.28(3) 0.076(16) -0.041(15) -0.001(10)
C14 0.088(11) 0.091(11) 0.160(18) -0.015(13) -0.048(12) 0.026(9)
C18 0.095(10) 0.070(9) 0.084(11) -0.019(9) 0.000(10) -0.015(8)
C19 0.110(12) 0.032(6) 0.113(13) -0.023(7) -0.039(10) 0.011(7)
C20 0.075(9) 0.058(7) 0.068(8) -0.001(6) -0.037(7) -0.011(6)
C21 0.067(7) 0.051(7) 0.051(7) -0.001(5) 0.001(6) -0.005(6)
C22 0.044(6) 0.052(6) 0.046(6) -0.015(5) -0.009(4) 0.003(5)
C23 0.052(6) 0.054(6) 0.052(6) 0.000(5) -0.015(5) 0.001(5)
C24 0.042(6) 0.055(6) 0.037(5) -0.001(5) -0.002(4) -0.007(5)
C25 0.038(5) 0.050(6) 0.051(6) -0.008(5) 0.010(5) -0.003(5)
C26 0.047(6) 0.051(6) 0.039(5) -0.002(5) 0.001(5) -0.011(5)
C27 0.044(6) 0.052(6) 0.042(6) 0.002(5) 0.006(4) -0.006(5)
C28 0.051(6) 0.043(6) 0.053(6) 0.002(5) -0.002(5) -0.003(5)
C29 0.055(6) 0.044(6) 0.042(6) 0.010(5) -0.009(5) -0.007(5)
C30 0.056(6) 0.060(6) 0.045(7) 0.005(5) 0.004(5) 0.001(5)
C31 0.057(7) 0.080(8) 0.041(6) -0.013(6) 0.004(5) 0.007(6)
C32 0.039(6) 0.090(9) 0.037(6) 0.011(6) 0.006(5) 0.000(6)
C33 0.049(6) 0.085(8) 0.045(6) 0.010(7) 0.014(6) 0.015(5)
C34 0.071(9) 0.095(10) 0.056(8) 0.006(7) -0.001(7) 0.011(8)
C35 0.082(10) 0.103(12) 0.071(10) -0.011(9) -0.008(8) 0.018(9)
C36 0.052(6) 0.055(7) 0.044(6) 0.008(5) -0.007(5) -0.004(5)
C37 0.067(7) 0.043(6) 0.052(7) -0.004(5) -0.004(5) -0.001(5)
C38 0.062(7) 0.056(7) 0.053(7) 0.006(6) 0.005(6) -0.002(6)
C39 0.093(11) 0.090(11) 0.079(10) -0.020(8) -0.019(9) 0.020(9)
C40 0.058(9) 0.153(18) 0.095(13) 0.012(13) 0.010(9) 0.007(10)
C41 0.085(15) 0.15(2) 0.17(2) -0.025(19) -0.024(15) 0.008(15)
C42 0.27(4) 0.15(2) 0.21(3) -0.01(2) -0.13(3) 0.08(3)
C43 0.137(18) 0.17(2) 0.067(11) 0.030(13) 0.007(11) 0.043(16)
C44 0.051(7) 0.141(12) 0.048(6) 0.009(9) 0.007(7) 0.002(7)
C45 0.062(8) 0.066(7) 0.039(6) 0.004(5) 0.000(5) -0.005(6)
C46 0.059(7) 0.069(8) 0.054(7) 0.010(6) 0.003(6) 0.001(6)
C47 0.053(6) 0.059(6) 0.047(7) -0.010(5) -0.003(5) 0.004(5)
C48 0.063(7) 0.033(5) 0.041(6) -0.008(4) -0.015(5) 0.001(5)
C49 0.054(6) 0.038(5) 0.062(7) -0.006(5) -0.007(5) 0.002(5)
C50 0.070(8) 0.043(6) 0.051(7) -0.003(5) 0.005(6) 0.003(5)
C51 0.060(7) 0.044(6) 0.048(6) -0.004(5) -0.013(5) 0.005(5)
C52 0.054(6) 0.047(6) 0.046(6) -0.005(5) -0.003(5) -0.003(5)
C53 0.067(8) 0.046(6) 0.037(6) -0.004(4) 0.005(5) -0.004(5)
C54 0.057(7) 0.056(6) 0.036(5) 0.000(5) 0.000(5) 0.010(5)
C55 0.041(6) 0.062(7) 0.046(6) 0.007(5) -0.006(5) -0.010(5)
C56 0.057(7) 0.059(7) 0.062(7) 0.013(6) -0.003(6) -0.004(6)
C57 0.077(9) 0.058(8) 0.076(9) 0.020(6) -0.017(7) -0.020(7)
C58 0.117(16) 0.131(19) 0.129(18) 0.046(14) -0.006(13) -0.033(14)
C59 0.25(3) 0.045(9) 0.103(15) 0.002(9) 0.003(17) -0.029(14)
C60 0.070(8) 0.058(7) 0.041(6) -0.012(5) -0.018(5) -0.003(6)
C61 0.057(7) 0.063(7) 0.054(7) -0.001(6) 0.010(5) 0.002(6)
C62 0.062(7) 0.077(8) 0.042(6) -0.013(6) -0.007(5) 0.003(6)
C63 0.061(7) 0.063(7) 0.049(6) -0.004(6) 0.007(6) 0.003(6)
C64 0.067(9) 0.099(11) 0.066(9) 0.024(8) 0.009(7) 0.012(8)
C65 0.082(10) 0.131(14) 0.058(9) -0.020(9) -0.012(8) 0.044(10)
C66 0.127(15) 0.096(13) 0.111(14) 0.014(10) 0.009(11) -0.026(11)
C67 0.091(11) 0.066(9) 0.095(11) 0.015(8) -0.002(9) -0.006(8)
C68 0.058(8) 0.107(12) 0.141(16) 0.026(11) 0.055(9) -0.004(8)
C69 0.073(9) 0.074(8) 0.061(8) 0.019(7) -0.001(6) 0.009(7)
C70 0.090(11) 0.094(12) 0.099(11) 0.046(9) -0.029(9) 0.016(9)
C71 0.055(7) 0.081(9) 0.044(6) 0.007(6) 0.003(6) 0.000(6)
C72 0.055(7) 0.108(11) 0.046(6) 0.003(7) 0.017(6) -0.003(7)
C73 0.049(7) 0.135(14) 0.043(6) 0.005(7) -0.005(5) -0.006(8)
C74 0.061(8) 0.097(11) 0.060(7) -0.018(7) -0.006(6) -0.010(8)
C75 0.058(7) 0.117(12) 0.077(10) -0.024(9) 0.001(7) -0.004(8)
C76 0.054(7) 0.090(10) 0.058(7) -0.003(7) 0.008(6) 0.000(7)
C77 0.063(8) 0.077(10) 0.097(11) -0.004(8) 0.006(8) 0.003(7)
C78 0.100(16) 0.111(17) 0.41(5) 0.03(2) -0.07(2) -0.021(13)
C79 0.064(8) 0.102(11) 0.121(14) 0.045(11) 0.008(9) 0.025(8)
C82A 0.21(6) 0.12(4) 0.10(3) 0.07(3) -0.11(4) -0.08(4)
C80B 0.15(3) 0.12(2) 0.064(16) -0.011(16) 0.037(19) -0.04(2)
C82B 0.059(17) 0.15(3) 0.16(3) 0.03(2) 0.022(18) -0.012(18)
C83 0.110(14) 0.103(12) 0.062(9) -0.006(8) -0.002(8) 0.012(11)
C84 0.086(10) 0.111(12) 0.051(8) 0.003(8) -0.005(7) 0.000(10)
C85 0.109(13) 0.146(17) 0.041(7) -0.001(9) 0.002(8) 0.001(12)
C86 0.115(14) 0.086(12) 0.081(11) -0.014(9) 0.007(10) 0.018(10)
C87 0.16(2) 0.123(16) 0.063(10) -0.010(10) 0.005(11) 0.029(15)
C88 0.086(12) 0.155(18) 0.058(9) 0.000(10) 0.002(8) 0.028(12)
C89 0.096(13) 0.20(2) 0.109(15) -0.020(15) -0.019(11) -0.017(15)

loop_
_atom_type_symbol
_atom_type_description
_atom_type_scat_dispersion_real
_atom_type_scat_dispersion_imag
_atom_type_scat_source
C C 0.0033 0.0016
;
International Tables for Crystallography
(Vol. C, Tables 4.2.6.8 and 6.1.1.4)
;
H H 0.0000 0.0000
;
International Tables for Crystallography
(Vol. C, Table 6.1.1.4)
;
F F 0.0171 0.0103
;
International Tables for Crystallography
(Vol. C, Tables 4.2.6.8 and 6.1.1.4)
;
N N 0.0061 0.0033
;
International Tables for Crystallography
(Vol. C, Tables 4.2.6.8 and 6.1.1.4)
;
O O 0.0106 0.0060
;
International Tables for Crystallography
(Vol. C, Tables 4.2.6.8 and 6.1.1.4)
;
Tb Tb -0.1723 4.1537
;
International Tables for Crystallography
(Vol. C, Tables 4.2.6.8 and 6.1.1.4)
;

loop_
_geom_angle_atom_site_label_1
_geom_angle_atom_site_label_2
_geom_angle_atom_site_label_3
_geom_angle
_geom_angle_site_symmetry_1
_geom_angle_site_symmetry_3
_geom_angle_publ_flag
O4 Tb1 O3 75.8(3) . . ?
O4 Tb1 O9 140.3(3) . . ?
O3 Tb1 O9 86.4(3) . . ?
O4 Tb1 O14 71.8(2) . 4_565 ?
O3 Tb1 O14 72.5(3) . 4_565 ?
O9 Tb1 O14 136.0(3) . 4_565 ?
O4 Tb1 O13 73.9(3) . 4_565 ?
O3 Tb1 O13 137.4(3) . 4_565 ?
O9 Tb1 O13 135.4(3) . 4_565 ?
O14 Tb1 O13 70.1(3) 4_565 4_565 ?
O4 Tb1 O10 70.6(3) . . ?
O3 Tb1 O10 71.9(3) . . ?
O9 Tb1 O10 70.1(2) . . ?
O14 Tb1 O10 133.1(2) 4_565 . ?
O13 Tb1 O10 123.1(3) 4_565 . ?
O4 Tb1 N1 135.8(3) . . ?
O3 Tb1 N1 82.5(3) . . ?
O9 Tb1 N1 74.3(3) . . ?
O14 Tb1 N1 65.1(3) 4_565 . ?
O13 Tb1 N1 99.3(3) 4_565 . ?
O10 Tb1 N1 136.9(3) . . ?
O4 Tb1 N2 140.2(3) . . ?
O3 Tb1 N2 141.5(3) . . ?
O9 Tb1 N2 71.1(3) . . ?
O14 Tb1 N2 102.2(3) 4_565 . ?
O13 Tb1 N2 67.4(3) 4_565 . ?
O10 Tb1 N2 124.7(3) . . ?
N1 Tb1 N2 61.9(3) . . ?
O4 Tb1 N3 95.1(3) . . ?
O3 Tb1 N3 142.8(3) . . ?
O9 Tb1 N3 77.9(3) . . ?
O14 Tb1 N3 139.5(3) 4_565 . ?
O13 Tb1 N3 69.5(3) 4_565 . ?
O10 Tb1 N3 71.1(3) . . ?
N1 Tb1 N3 123.9(3) . . ?
N2 Tb1 N3 63.3(4) . . ?
O12 Tb2 O11 75.2(3) . . ?
O12 Tb2 O7 137.4(3) . 3_655 ?
O11 Tb2 O7 73.2(2) . 3_655 ?
O12 Tb2 O5 72.4(3) . . ?
O11 Tb2 O5 72.7(2) . . ?
O7 Tb2 O5 122.6(2) 3_655 . ?
O12 Tb2 O6 89.7(3) . . ?
O11 Tb2 O6 141.9(2) . . ?
O7 Tb2 O6 132.5(3) 3_655 . ?
O5 Tb2 O6 69.3(2) . . ?
O12 Tb2 O8 74.0(3) . 3_655 ?
O11 Tb2 O8 71.9(3) . 3_655 ?
O7 Tb2 O8 69.5(2) 3_655 3_655 ?
O5 Tb2 O8 136.1(3) . 3_655 ?
O6 Tb2 O8 137.7(3) . 3_655 ?
O12 Tb2 N6 80.1(3) . . ?
O11 Tb2 N6 135.5(3) . . ?
O7 Tb2 N6 103.6(3) 3_655 . ?
O5 Tb2 N6 132.8(3) . . ?
O6 Tb2 N6 73.0(3) . . ?
O8 Tb2 N6 65.9(3) 3_655 . ?
O12 Tb2 N5 141.4(3) . . ?
O11 Tb2 N5 140.5(3) . . ?
O7 Tb2 N5 68.0(3) 3_655 . ?
O5 Tb2 N5 123.5(3) . . ?
O6 Tb2 N5 68.7(3) . . ?
O8 Tb2 N5 100.3(3) 3_655 . ?
N6 Tb2 N5 63.5(3) . . ?
O12 Tb2 N4 142.7(3) . . ?
O11 Tb2 N4 96.9(3) . . ?
O7 Tb2 N4 69.5(3) 3_655 . ?
O5 Tb2 N4 70.5(3) . . ?
O6 Tb2 N4 74.2(3) . . ?
O8 Tb2 N4 139.0(3) 3_655 . ?
N6 Tb2 N4 124.3(3) . . ?
N5 Tb2 N4 63.0(3) . . ?
C6 O1 C5 104.0(11) . . ?
C12 O2 C13 108.1(13) . . ?
C21 O3 Tb1 131.7(7) . . ?
C23 O4 Tb1 134.0(7) . . ?
C30 O5 Tb2 140.8(7) . . ?
C32 O6 Tb2 134.6(7) . . ?
C36 O7 Tb2 135.8(7) . 4_565 ?
C38 O8 Tb2 133.6(7) . 4_565 ?
C45 O9 Tb1 136.2(7) . . ?
C47 O10 Tb1 136.8(7) . . ?
C54 O11 Tb2 133.2(7) . . ?
C56 O12 Tb2 130.7(7) . . ?
C60 O13 Tb1 133.6(7) . 3_655 ?
C62 O14 Tb1 134.3(7) . 3_655 ?
C71 O15 C70 102.8(10) . . ?
C77 O16 C78 100.8(14) . . ?
C6 N1 C4 108.2(10) . . ?
C6 N1 Tb1 118.7(9) . . ?
C4 N1 Tb1 131.8(8) . . ?
C7 N2 C11 115.6(11) . . ?
C7 N2 Tb1 122.5(8) . . ?
C11 N2 Tb1 121.4(8) . . ?
C12 N3 C14 107.2(13) . . ?
C12 N3 Tb1 115.6(9) . . ?
C14 N3 Tb1 137.2(10) . . ?
C77 N4 C79 108.2(13) . . ?
C77 N4 Tb2 115.7(9) . . ?
C79 N4 Tb2 135.8(10) . . ?
C76 N5 C72 119.2(11) . . ?
C76 N5 Tb2 120.6(8) . . ?
C72 N5 Tb2 119.6(9) . . ?
C71 N6 C69 107.5(10) . . ?
C71 N6 Tb2 118.8(9) . . ?
C69 N6 Tb2 133.3(8) . . ?
C2 C1 H1A 109.5 . . ?
C2 C1 H1B 109.5 . . ?
H1A C1 H1B 109.5 . . ?
C2 C1 H1C 109.5 . . ?
H1A C1 H1C 109.5 . . ?
H1B C1 H1C 109.5 . . ?
C1 C2 C3 109.3(11) . . ?
C1 C2 C4 111.8(11) . . ?
C3 C2 C4 110.3(11) . . ?
C1 C2 H2 108.5 . . ?
C3 C2 H2 108.5 . . ?
C4 C2 H2 108.5 . . ?
C2 C3 H3A 109.5 . . ?
C2 C3 H3B 109.5 . . ?
H3A C3 H3B 109.5 . . ?
C2 C3 H3C 109.5 . . ?
H3A C3 H3C 109.5 . . ?
H3B C3 H3C 109.5 . . ?
N1 C4 C5 100.6(12) . . ?
N1 C4 C2 110.9(10) . . ?
C5 C4 C2 117.6(11) . . ?
N1 C4 H4 109.1 . . ?
C5 C4 H4 109.1 . . ?
C2 C4 H4 109.1 . . ?
O1 C5 C4 107.0(12) . . ?
O1 C5 H5A 110.3 . . ?
C4 C5 H5A 110.3 . . ?
O1 C5 H5B 110.3 . . ?
C4 C5 H5B 110.3 . . ?
H5A C5 H5B 108.6 . . ?
N1 C6 O1 118.2(13) . . ?
N1 C6 C7 125.4(11) . . ?
O1 C6 C7 116.3(12) . . ?
N2 C7 C8 123.8(14) . . ?
N2 C7 C6 109.3(10) . . ?
C8 C7 C6 126.9(13) . . ?
C7 C8 C9 118.5(14) . . ?
C7 C8 H8 120.7 . . ?
C9 C8 H8 120.7 . . ?
C10 C9 C8 118.1(14) . . ?
C10 C9 H9 120.9 . . ?
C8 C9 H9 120.9 . . ?
C11 C10 C9 119.1(16) . . ?
C11 C10 H10 120.5 . . ?
C9 C10 H10 120.5 . . ?
C10 C11 N2 124.9(14) . . ?
C10 C11 C12 123.3(14) . . ?
N2 C11 C12 111.7(11) . . ?
N3 C12 O2 117.1(14) . . ?
N3 C12 C11 126.9(12) . . ?
O2 C12 C11 116.0(14) . . ?
O2 C13 C14 103.2(14) . . ?
O2 C13 H13A 111.1 . . ?
C14 C13 H13A 111.1 . . ?
O2 C13 H13B 111.1 . . ?
C14 C13 H13B 111.1 . . ?
H13A C13 H13B 109.1 . . ?
C16A C14 N3 119.2(18) . . ?
C16A C14 C13 103(2) . . ?
N3 C14 C13 101.8(13) . . ?
N3 C14 C16B 103.1(18) . . ?
C13 C14 C16B 133(2) . . ?
C16A C14 H14 110.8 . . ?
N3 C14 H14 110.8 . . ?
C13 C14 H14 110.8 . . ?
C14 C16A C17A 128(3) . . ?
C14 C16A C15A 119(3) . . ?
C17A C16A C15A 95(3) . . ?
C17B C16B C15B 135(4) . . ?
C17B C16B C14 119(3) . . ?
C15B C16B C14 97(2) . . ?
F3 C18 F2 108.7(13) . . ?
F3 C18 F1 109.0(14) . . ?
F2 C18 F1 104.2(11) . . ?
F3 C18 C19 115.1(12) . . ?
F2 C18 C19 108.7(14) . . ?
F1 C18 C19 110.4(13) . . ?
F4 C19 F5 106.9(11) . . ?
F4 C19 C18 109.6(11) . . ?
F5 C19 C18 106.7(14) . . ?
F4 C19 C20 107.8(14) . . ?
F5 C19 C20 106.8(10) . . ?
C18 C19 C20 118.5(12) . . ?
F6 C20 F7 107.4(10) . . ?
F6 C20 C21 111.1(10) . . ?
F7 C20 C21 111.9(10) . . ?
F6 C20 C19 107.6(10) . . ?
F7 C20 C19 103.6(11) . . ?
C21 C20 C19 114.6(11) . . ?
O3 C21 C22 128.6(10) . . ?
O3 C21 C20 114.7(10) . . ?
C22 C21 C20 116.3(11) . . ?
C23 C22 C21 122.8(10) . . ?
C23 C22 H22 118.6 . . ?
C21 C22 H22 118.6 . . ?
O4 C23 C22 125.9(10) . . ?
O4 C23 C24 114.6(9) . . ?
C22 C23 C24 119.3(10) . . ?
C29 C24 C25 120.9(10) . . ?
C29 C24 C23 120.2(9) . . ?
C25 C24 C23 118.8(9) . . ?
C24 C25 C26 119.7(9) . . ?
C24 C25 H25 120.2 . . ?
C26 C25 H25 120.2 . . ?
C27 C26 C25 116.5(9) . . ?
C27 C26 C30 124.1(9) . . ?
C25 C26 C30 119.5(10) . . ?
C28 C27 C26 122.0(10) . . ?
C28 C27 H27 119.0 . . ?
C26 C27 H27 119.0 . . ?
C27 C28 C29 119.1(10) . . ?
C27 C28 C36 119.3(10) . . ?
C29 C28 C36 121.5(10) . . ?
C24 C29 C28 121.6(10) . . ?
C24 C29 H29 119.2 . . ?
C28 C29 H29 119.2 . . ?
O5 C30 C31 121.1(10) . . ?
O5 C30 C26 117.9(9) . . ?
C31 C30 C26 121.0(10) . . ?
C32 C31 C30 123.2(11) . . ?
C32 C31 H31 118.4 . . ?
C30 C31 H31 118.4 . . ?
O6 C32 C31 129.0(10) . . ?
O6 C32 C33 111.7(9) . . ?
C31 C32 C33 119.3(10) . . ?
F9 C33 F8 107.6(9) . . ?
F9 C33 C34 108.1(10) . . ?
F8 C33 C34 106.7(10) . . ?
F9 C33 C32 109.4(10) . . ?
F8 C33 C32 111.3(10) . . ?
C34 C33 C32 113.5(9) . . ?
F11 C34 F10 105.8(12) . . ?
F11 C34 C35 108.4(11) . . ?
F10 C34 C35 108.0(13) . . ?
F11 C34 C33 109.4(12) . . ?
F10 C34 C33 107.9(10) . . ?
C35 C34 C33 116.7(12) . . ?
F12 C35 F13 112.1(14) . . ?
F12 C35 F14 107.5(13) . . ?
F13 C35 F14 104.6(14) . . ?
F12 C35 C34 112.1(14) . . ?
F13 C35 C34 111.8(13) . . ?
F14 C35 C34 108.3(13) . . ?
O7 C36 C37 122.6(10) . . ?
O7 C36 C28 118.3(9) . . ?
C37 C36 C28 119.0(10) . . ?
C38 C37 C36 124.9(11) . . ?
C38 C37 H37 117.6 . . ?
C36 C37 H37 117.6 . . ?
O8 C38 C37 124.8(11) . . ?
O8 C38 C39 113.1(11) . . ?
C37 C38 C39 122.1(12) . . ?
F16 C39 F15 105.1(13) . . ?
F16 C39 C40 110.3(16) . . ?
F15 C39 C40 107.2(14) . . ?
F16 C39 C38 109.1(13) . . ?
F15 C39 C38 110.5(13) . . ?
C40 C39 C38 114.2(13) . . ?
F17 C40 F18 110.9(19) . . ?
F17 C40 C39 113.1(19) . . ?
F18 C40 C39 105.2(14) . . ?
F17 C40 C41 106.1(17) . . ?
F18 C40 C41 105.0(19) . . ?
C39 C40 C41 116.3(19) . . ?
F21 C41 F20 106(3) . . ?
F21 C41 F19 109(2) . . ?
F20 C41 F19 98(2) . . ?
F21 C41 C40 116(2) . . ?
F20 C41 C40 114(2) . . ?
F19 C41 C40 112(2) . . ?
F22 C42 F24 113.6(18) . . ?
F22 C42 F23 113.1(18) . . ?
F24 C42 F23 101.1(18) . . ?
F22 C42 C43 105.0(19) . . ?
F24 C42 C43 115.8(18) . . ?
F23 C42 C43 108.3(17) . . ?
F25 C43 C42 103.7(17) . . ?
F25 C43 F26 112.5(15) . . ?
C42 C43 F26 98.2(15) . . ?
F25 C43 C44 114.1(13) . . ?
C42 C43 C44 114.5(17) . . ?
F26 C43 C44 112.6(15) . . ?
F28 C44 F27 107.0(12) . . ?
F28 C44 C43 105.6(11) . . ?
F27 C44 C43 97.6(14) . . ?
F28 C44 C45 113.6(11) . . ?
F27 C44 C45 110.0(10) . . ?
C43 C44 C45 121.1(13) . . ?
O9 C45 C46 127.8(11) . . ?
O9 C45 C44 113.4(10) . . ?
C46 C45 C44 118.7(11) . . ?
C45 C46 C47 122.5(11) . . ?
C45 C46 H46 118.7 . . ?
C47 C46 H46 118.7 . . ?
O10 C47 C46 124.4(10) . . ?
O10 C47 C48 114.8(9) . . ?
C46 C47 C48 120.8(10) . . ?
C53 C48 C49 119.6(10) . . ?
C53 C48 C47 123.7(10) . . ?
C49 C48 C47 116.7(10) . . ?
C50 C49 C48 118.2(10) . . ?
C50 C49 H49 120.9 . . ?
C48 C49 H49 120.9 . . ?
C51 C50 C49 120.9(11) . . ?
C51 C50 C54 119.6(11) . . ?
C49 C50 C54 119.3(10) . . ?
C50 C51 C52 121.9(10) . . ?
C50 C51 H51 119.1 . . ?
C52 C51 H51 119.1 . . ?
C51 C52 C53 117.9(10) . . ?
C51 C52 C60 122.5(10) . . ?
C53 C52 C60 119.6(10) . . ?
C48 C53 C52 121.5(10) . . ?
C48 C53 H53 119.3 . . ?
C52 C53 H53 119.3 . . ?
O11 C54 C55 125.6(10) . . ?
O11 C54 C50 114.6(10) . . ?
C55 C54 C50 119.5(10) . . ?
C54 C55 C56 122.6(10) . . ?
C54 C55 H55 118.7 . . ?
C56 C55 H55 118.7 . . ?
O12 C56 C55 130.0(11) . . ?
O12 C56 C57 115.8(10) . . ?
C55 C56 C57 114.2(10) . . ?
F29 C57 F30 106.7(12) . . ?
F29 C57 C58 110.7(14) . . ?
F30 C57 C58 103.6(12) . . ?
F29 C57 C56 113.8(10) . . ?
F30 C57 C56 108.9(11) . . ?
C58 C57 C56 112.5(13) . . ?
F31 C58 F32 105(2) . . ?
F31 C58 C57 105.2(16) . . ?
F32 C58 C57 113.2(18) . . ?
F31 C58 C59 108.1(19) . . ?
F32 C58 C59 110.2(19) . . ?
C57 C58 C59 114.5(19) . . ?
F35 C59 F34 112(2) . . ?
F35 C59 F33 114(3) . . ?
F34 C59 F33 104(2) . . ?
F35 C59 C58 113.1(19) . . ?
F34 C59 C58 105(2) . . ?
F33 C59 C58 108(2) . . ?
O13 C60 C61 127.1(12) . . ?
O13 C60 C52 115.5(10) . . ?
C61 C60 C52 117.4(11) . . ?
C60 C61 C62 122.0(12) . . ?
C60 C61 H61 119.0 . . ?
C62 C61 H61 119.0 . . ?
O14 C62 C61 125.7(12) . . ?
O14 C62 C63 114.5(10) . . ?
C61 C62 C63 119.8(12) . . ?
F36 C63 F37 108.7(10) . . ?
F36 C63 C62 113.7(10) . . ?
F37 C63 C62 109.8(10) . . ?
F36 C63 C64 105.7(10) . . ?
F37 C63 C64 106.4(10) . . ?
C62 C63 C64 112.1(11) . . ?
F38 C64 F39 107.9(14) . . ?
F38 C64 C65 108.9(12) . . ?
F39 C64 C65 105.2(12) . . ?
F38 C64 C63 109.4(11) . . ?
F39 C64 C63 107.8(11) . . ?
C65 C64 C63 117.3(14) . . ?
F40 C65 F42 113.4(13) . . ?
F40 C65 F41 107.8(17) . . ?
F42 C65 F41 100.8(11) . . ?
F40 C65 C64 113.5(13) . . ?
F42 C65 C64 113.5(16) . . ?
F41 C65 C64 106.7(12) . . ?
C67 C66 H66A 109.5 . . ?
C67 C66 H66B 109.5 . . ?
H66A C66 H66B 109.5 . . ?
C67 C66 H66C 109.5 . . ?
H66A C66 H66C 109.5 . . ?
H66B C66 H66C 109.5 . . ?
C66 C67 C69 115.4(14) . . ?
C66 C67 C68 111.6(14) . . ?
C69 C67 C68 109.7(12) . . ?
C66 C67 H67 106.6 . . ?
C69 C67 H67 106.6 . . ?
C68 C67 H67 106.6 . . ?
C67 C68 H68A 109.5 . . ?
C67 C68 H68B 109.5 . . ?
H68A C68 H68B 109.5 . . ?
C67 C68 H68C 109.5 . . ?
H68A C68 H68C 109.5 . . ?
H68B C68 H68C 109.5 . . ?
N6 C69 C67 116.1(11) . . ?
N6 C69 C70 99.6(11) . . ?
C67 C69 C70 115.6(12) . . ?
N6 C69 H69 108.4 . . ?
C67 C69 H69 108.4 . . ?
C70 C69 H69 108.4 . . ?
O15 C70 C69 106.9(11) . . ?
O15 C70 H70A 110.3 . . ?
C69 C70 H70A 110.3 . . ?
O15 C70 H70B 110.3 . . ?
C69 C70 H70B 110.3 . . ?
H70A C70 H70B 108.6 . . ?
N6 C71 O15 120.0(12) . . ?
N6 C71 C72 124.8(12) . . ?
O15 C71 C72 115.1(11) . . ?
C73 C72 N5 120.1(14) . . ?
C73 C72 C71 128.5(14) . . ?
N5 C72 C71 111.1(11) . . ?
C74 C73 C72 119.4(14) . . ?
C74 C73 H73 120.3 . . ?
C72 C73 H73 120.3 . . ?
C73 C74 C75 122.0(13) . . ?
C73 C74 H74 119.0 . . ?
C75 C74 H74 119.0 . . ?
C74 C75 C76 116.8(15) . . ?
C74 C75 H75 121.6 . . ?
C76 C75 H75 121.6 . . ?
N5 C76 C75 121.5(14) . . ?
N5 C76 C77 114.4(12) . . ?
C75 C76 C77 123.7(14) . . ?
N4 C77 O16 120.0(14) . . ?
N4 C77 C76 124.2(13) . . ?
O16 C77 C76 115.2(14) . . ?
C79 C78 O16 106.8(16) . . ?
C79 C78 H78A 110.4 . . ?
O16 C78 H78A 110.4 . . ?
C79 C78 H78B 110.4 . . ?
O16 C78 H78B 110.4 . . ?
H78A C78 H78B 108.6 . . ?
C78 C79 C81 97(2) . . ?
C78 C79 N4 103.8(15) . . ?
C81 C79 N4 116.9(15) . . ?
C78 C79 H79 112.6 . . ?
C81 C79 H79 112.6 . . ?
N4 C79 H79 112.6 . . ?
C79 C81 C80B 98.6(19) . . ?
C79 C81 C82B 119(2) . . ?
C80B C81 C82B 105(3) . . ?
C79 C81 C82A 120(3) . . ?
C79 C81 C80A 118(2) . . ?
C82A C81 C80A 94(3) . . ?
C88 C83 C84 119.0(16) . . ?
C88 C83 C89 119.1(17) . . ?
C84 C83 C89 121.9(16) . . ?
C85 C84 C83 122.0(17) . . ?
C85 C84 H84 119.0 . . ?
C83 C84 H84 119.0 . . ?
C84 C85 C86 120.6(18) . . ?
C84 C85 H85 119.7 . . ?
C86 C85 H85 119.7 . . ?
C87 C86 C85 116.6(18) . . ?
C87 C86 H86 121.7 . . ?
C85 C86 H86 121.7 . . ?
C86 C87 C88 124.1(19) . . ?
C86 C87 H87 118.0 . . ?
C88 C87 H87 118.0 . . ?
C83 C88 C87 117.7(17) . . ?
C83 C88 H88 121.1 . . ?
C87 C88 H88 121.1 . . ?
C83 C89 H89A 109.5 . . ?
C83 C89 H89B 109.5 . . ?
H89A C89 H89B 109.5 . . ?
C83 C89 H89C 109.5 . . ?
H89A C89 H89C 109.5 . . ?
H89B C89 H89C 109.5 . . ?

loop_
_geom_bond_atom_site_label_1
_geom_bond_atom_site_label_2
_geom_bond_distance
_geom_bond_site_symmetry_2
_geom_bond_publ_flag
Tb1 O4 2.328(7) . ?
Tb1 O3 2.334(8) . ?
Tb1 O9 2.356(8) . ?
Tb1 O14 2.403(8) 4_565 ?
Tb1 O13 2.412(8) 4_565 ?
Tb1 O10 2.445(8) . ?
Tb1 N1 2.554(9) . ?
Tb1 N2 2.561(9) . ?
Tb1 N3 2.624(12) . ?
Tb2 O12 2.337(8) . ?
Tb2 O11 2.351(7) . ?
Tb2 O7 2.394(7) 3_655 ?
Tb2 O5 2.402(8) . ?
Tb2 O6 2.405(8) . ?
Tb2 O8 2.419(8) 3_655 ?
Tb2 N6 2.527(10) . ?
Tb2 N5 2.556(10) . ?
Tb2 N4 2.641(10) . ?
F1 C18 1.386(17) . ?
F2 C18 1.341(16) . ?
F3 C18 1.280(16) . ?
F4 C19 1.338(15) . ?
F5 C19 1.369(15) . ?
F6 C20 1.349(13) . ?
F7 C20 1.370(15) . ?
F8 C33 1.356(12) . ?
F9 C33 1.316(13) . ?
F10 C34 1.378(16) . ?
F11 C34 1.292(15) . ?
F12 C35 1.243(18) . ?
F13 C35 1.330(17) . ?
F14 C35 1.339(17) . ?
F15 C39 1.388(17) . ?
F16 C39 1.369(16) . ?
F17 C40 1.17(2) . ?
F18 C40 1.38(2) . ?
F19 C41 1.40(3) . ?
F20 C41 1.29(3) . ?
F21 C41 1.24(3) . ?
F22 C42 1.36(2) . ?
F23 C42 1.41(2) . ?
F24 C42 1.37(2) . ?
F25 C43 1.358(17) . ?
F26 C43 1.454(18) . ?
F27 C44 1.367(17) . ?
F28 C44 1.344(13) . ?
F29 C57 1.293(15) . ?
F30 C57 1.385(16) . ?
F31 C58 1.36(3) . ?
F32 C58 1.36(2) . ?
F33 C59 1.31(2) . ?
F34 C59 1.29(2) . ?
F35 C59 1.22(3) . ?
F36 C63 1.320(14) . ?
F37 C63 1.335(13) . ?
F38 C64 1.334(17) . ?
F39 C64 1.349(16) . ?
F40 C65 1.260(17) . ?
F41 C65 1.375(19) . ?
F42 C65 1.301(17) . ?
O1 C6 1.374(14) . ?
O1 C5 1.39(2) . ?
O2 C12 1.366(15) . ?
O2 C13 1.39(2) . ?
O3 C21 1.251(13) . ?
O4 C23 1.267(13) . ?
O5 C30 1.260(13) . ?
O6 C32 1.245(13) . ?
O7 C36 1.239(12) . ?
O8 C38 1.277(14) . ?
O9 C45 1.273(14) . ?
O10 C47 1.257(12) . ?
O11 C54 1.268(12) . ?
O12 C56 1.231(13) . ?
O13 C60 1.259(13) . ?
O14 C62 1.285(14) . ?
O15 C71 1.334(14) . ?
O15 C70 1.392(19) . ?
O16 C77 1.343(18) . ?
O16 C78 1.58(3) . ?
N1 C6 1.212(15) . ?
N1 C4 1.481(15) . ?
N2 C7 1.344(15) . ?
N2 C11 1.366(16) . ?
N3 C12 1.251(17) . ?
N3 C14 1.501(18) . ?
N4 C77 1.267(17) . ?
N4 C79 1.501(16) . ?
N5 C76 1.352(17) . ?
N5 C72 1.384(16) . ?
N6 C71 1.241(15) . ?
N6 C69 1.446(16) . ?
C1 C2 1.501(18) . ?
C1 H1A 0.9800 . ?
C1 H1B 0.9800 . ?
C1 H1C 0.9800 . ?
C2 C3 1.515(18) . ?
C2 C4 1.525(18) . ?
C2 H2 1.0000 . ?
C3 H3A 0.9800 . ?
C3 H3B 0.9800 . ?
C3 H3C 0.9800 . ?
C4 C5 1.51(2) . ?
C4 H4 1.0000 . ?
C5 H5A 0.9900 . ?
C5 H5B 0.9900 . ?
C6 C7 1.466(19) . ?
C7 C8 1.362(17) . ?
C8 C9 1.43(2) . ?
C8 H8 0.9500 . ?
C9 C10 1.37(2) . ?
C9 H9 0.9500 . ?
C10 C11 1.348(18) . ?
C10 H10 0.9500 . ?
C11 C12 1.45(2) . ?
C13 C14 1.57(2) . ?
C13 H13A 0.9900 . ?
C13 H13B 0.9900 . ?
C14 C16A 1.46(2) . ?
C14 C16B 1.64(2) . ?
C14 H14 1.0000 . ?
C17A C16A 1.53(3) . ?
C15A C16A 1.58(3) . ?
C15B C16B 1.57(3) . ?
C16B C17B 1.50(3) . ?
C18 C19 1.46(2) . ?
C19 C20 1.55(2) . ?
C20 C21 1.511(16) . ?
C21 C22 1.421(15) . ?
C22 C23 1.405(15) . ?
C22 H22 0.9500 . ?
C23 C24 1.513(15) . ?
C24 C29 1.341(14) . ?
C24 C25 1.381(15) . ?
C25 C26 1.436(14) . ?
C25 H25 0.9500 . ?
C26 C27 1.410(14) . ?
C26 C30 1.448(15) . ?
C27 C28 1.362(15) . ?
C27 H27 0.9500 . ?
C28 C29 1.383(15) . ?
C28 C36 1.510(15) . ?
C29 H29 0.9500 . ?
C30 C31 1.403(15) . ?
C31 C32 1.365(16) . ?
C31 H31 0.9500 . ?
C32 C33 1.554(16) . ?
C33 C34 1.531(19) . ?
C34 C35 1.53(2) . ?
C36 C37 1.429(15) . ?
C37 C38 1.357(16) . ?
C37 H37 0.9500 . ?
C38 C39 1.494(19) . ?
C39 C40 1.47(2) . ?
C40 C41 1.51(3) . ?
C42 C43 1.44(2) . ?
C43 C44 1.493(18) . ?
C44 C45 1.508(17) . ?
C45 C46 1.369(16) . ?
C46 C47 1.383(16) . ?
C46 H46 0.9500 . ?
C47 C48 1.524(14) . ?
C48 C53 1.355(15) . ?
C48 C49 1.426(15) . ?
C49 C50 1.398(16) . ?
C49 H49 0.9500 . ?
C50 C51 1.338(16) . ?
C50 C54 1.510(15) . ?
C51 C52 1.389(15) . ?
C51 H51 0.9500 . ?
C52 C53 1.405(15) . ?
C52 C60 1.530(16) . ?
C53 H53 0.9500 . ?
C54 C55 1.393(15) . ?
C55 C56 1.415(15) . ?
C55 H55 0.9500 . ?
C56 C57 1.540(17) . ?
C57 C58 1.50(3) . ?
C58 C59 1.56(3) . ?
C60 C61 1.372(16) . ?
C61 C62 1.404(16) . ?
C61 H61 0.9500 . ?
C62 C63 1.485(17) . ?
C63 C64 1.556(19) . ?
C64 C65 1.50(2) . ?
C66 C67 1.45(2) . ?
C66 H66A 0.9800 . ?
C66 H66B 0.9800 . ?
C66 H66C 0.9800 . ?
C67 C69 1.50(2) . ?
C67 C68 1.55(2) . ?
C67 H67 1.0000 . ?
C68 H68A 0.9800 . ?
C68 H68B 0.9800 . ?
C68 H68C 0.9800 . ?
C69 C70 1.541(17) . ?
C69 H69 1.0000 . ?
C70 H70A 0.9900 . ?
C70 H70B 0.9900 . ?
C71 C72 1.456(19) . ?
C72 C73 1.363(17) . ?
C73 C74 1.35(2) . ?
C73 H73 0.9500 . ?
C74 C75 1.37(2) . ?
C74 H74 0.9500 . ?
C75 C76 1.398(18) . ?
C75 H75 0.9500 . ?
C76 C77 1.442(19) . ?
C78 C79 1.44(3) . ?
C78 H78A 0.9900 . ?
C78 H78B 0.9900 . ?
C79 C81 1.49(2) . ?
C79 H79 1.0000 . ?
C80A C81 1.55(3) . ?
C82A C81 1.54(3) . ?
C80B C81 1.52(2) . ?
C82B C81 1.52(2) . ?
C83 C88 1.374(18) . ?
C83 C84 1.378(17) . ?
C83 C89 1.510(19) . ?
C84 C85 1.342(17) . ?
C84 H84 0.9500 . ?
C85 C86 1.385(18) . ?
C85 H85 0.9500 . ?
C86 C87 1.362(19) . ?
C86 H86 0.9500 . ?
C87 C88 1.374(19) . ?
C87 H87 0.9500 . ?
C88 H88 0.9500 . ?
C89 H89A 0.9800 . ?
C89 H89B 0.9800 . ?
C89 H89C 0.9800 . ?

loop_
_geom_torsion_atom_site_label_1
_geom_torsion_atom_site_label_2
_geom_torsion_atom_site_label_3
_geom_torsion_atom_site_label_4
_geom_torsion
_geom_torsion_site_symmetry_1
_geom_torsion_site_symmetry_2
_geom_torsion_site_symmetry_3
_geom_torsion_site_symmetry_4
_geom_torsion_publ_flag
C6 N1 C4 C5 -11.6(14) . . . . ?
Tb1 N1 C4 C5 155.2(10) . . . . ?
C6 N1 C4 C2 113.6(12) . . . . ?
Tb1 N1 C4 C2 -79.6(12) . . . . ?
C1 C2 C4 N1 -70.1(14) . . . . ?
C3 C2 C4 N1 168.1(10) . . . . ?
C1 C2 C4 C5 44.9(17) . . . . ?
C3 C2 C4 C5 -76.9(16) . . . . ?
C6 O1 C5 C4 -11.2(16) . . . . ?
N1 C4 C5 O1 13.8(15) . . . . ?
C2 C4 C5 O1 -106.8(14) . . . . ?
C4 N1 C6 O1 5.6(15) . . . . ?
Tb1 N1 C6 O1 -163.3(8) . . . . ?
C4 N1 C6 C7 -177.7(11) . . . . ?
Tb1 N1 C6 C7 13.5(16) . . . . ?
C5 O1 C6 N1 3.9(16) . . . . ?
C5 O1 C6 C7 -173.1(12) . . . . ?
C11 N2 C7 C8 -0.5(17) . . . . ?
Tb1 N2 C7 C8 171.1(10) . . . . ?
C11 N2 C7 C6 178.3(10) . . . . ?
Tb1 N2 C7 C6 -10.1(13) . . . . ?
N1 C6 C7 N2 -2.5(18) . . . . ?
O1 C6 C7 N2 174.3(10) . . . . ?
N1 C6 C7 C8 176.3(13) . . . . ?
O1 C6 C7 C8 -6.9(19) . . . . ?
N2 C7 C8 C9 1(2) . . . . ?
C6 C7 C8 C9 -177.6(13) . . . . ?
C7 C8 C9 C10 -1(2) . . . . ?
C8 C9 C10 C11 0(2) . . . . ?
C9 C10 C11 N2 1(2) . . . . ?
C9 C10 C11 C12 176.4(14) . . . . ?
C7 N2 C11 C10 -0.4(18) . . . . ?
Tb1 N2 C11 C10 -172.1(10) . . . . ?
C7 N2 C11 C12 -176.5(11) . . . . ?
Tb1 N2 C11 C12 11.8(13) . . . . ?
C14 N3 C12 O2 0.9(18) . . . . ?
Tb1 N3 C12 O2 -179.9(11) . . . . ?
C14 N3 C12 C11 178.5(14) . . . . ?
Tb1 N3 C12 C11 -2.3(19) . . . . ?
C13 O2 C12 N3 10(2) . . . . ?
C13 O2 C12 C11 -167.6(17) . . . . ?
C10 C11 C12 N3 177.8(14) . . . . ?
N2 C11 C12 N3 -6(2) . . . . ?
C10 C11 C12 O2 -5(2) . . . . ?
N2 C11 C12 O2 171.6(13) . . . . ?
C12 O2 C13 C14 -15(2) . . . . ?
C12 N3 C14 C16A 102(2) . . . . ?
Tb1 N3 C14 C16A -77(2) . . . . ?
C12 N3 C14 C13 -10.1(17) . . . . ?
Tb1 N3 C14 C13 171.0(12) . . . . ?
C12 N3 C14 C16B 129.2(16) . . . . ?
Tb1 N3 C14 C16B -49.7(19) . . . . ?
O2 C13 C14 C16A -109(2) . . . . ?
O2 C13 C14 N3 15(2) . . . . ?
O2 C13 C14 C16B -105(3) . . . . ?
N3 C14 C16A C17A 148(4) . . . . ?
C13 C14 C16A C17A -101(4) . . . . ?
N3 C14 C16A C15A 23(4) . . . . ?
C13 C14 C16A C15A 134(3) . . . . ?
N3 C14 C16B C17B 130(4) . . . . ?
C13 C14 C16B C17B -110(4) . . . . ?
N3 C14 C16B C15B -77(2) . . . . ?
C13 C14 C16B C15B 43(3) . . . . ?
F3 C18 C19 F4 -171.6(13) . . . . ?
F2 C18 C19 F4 -49.3(16) . . . . ?
F1 C18 C19 F4 64.4(16) . . . . ?
F3 C18 C19 F5 -56.2(16) . . . . ?
F2 C18 C19 F5 66.0(13) . . . . ?
F1 C18 C19 F5 179.8(10) . . . . ?
F3 C18 C19 C20 64.2(18) . . . . ?
F2 C18 C19 C20 -173.5(11) . . . . ?
F1 C18 C19 C20 -59.8(15) . . . . ?
F4 C19 C20 F6 -69.6(13) . . . . ?
F5 C19 C20 F6 175.8(11) . . . . ?
C18 C19 C20 F6 55.5(15) . . . . ?
F4 C19 C20 F7 44.0(12) . . . . ?
F5 C19 C20 F7 -70.6(13) . . . . ?
C18 C19 C20 F7 169.0(11) . . . . ?
F4 C19 C20 C21 166.2(10) . . . . ?
F5 C19 C20 C21 51.7(15) . . . . ?
C18 C19 C20 C21 -68.7(15) . . . . ?
Tb1 O3 C21 C22 7.7(19) . . . . ?
Tb1 O3 C21 C20 -179.6(8) . . . . ?
F6 C20 C21 O3 -43.6(16) . . . . ?
F7 C20 C21 O3 -163.7(10) . . . . ?
C19 C20 C21 O3 78.6(14) . . . . ?
F6 C20 C21 C22 130.0(11) . . . . ?
F7 C20 C21 C22 9.9(16) . . . . ?
C19 C20 C21 C22 -107.8(13) . . . . ?
O3 C21 C22 C23 3.2(19) . . . . ?
C20 C21 C22 C23 -169.3(11) . . . . ?
Tb1 O4 C23 C22 -4.2(17) . . . . ?
Tb1 O4 C23 C24 -179.7(6) . . . . ?
C21 C22 C23 O4 -5.1(18) . . . . ?
C21 C22 C23 C24 170.2(10) . . . . ?
O4 C23 C24 C29 44.4(14) . . . . ?
C22 C23 C24 C29 -131.5(11) . . . . ?
O4 C23 C24 C25 -137.0(10) . . . . ?
C22 C23 C24 C25 47.2(14) . . . . ?
C29 C24 C25 C26 -2.3(15) . . . . ?
C23 C24 C25 C26 179.1(9) . . . . ?
C24 C25 C26 C27 2.3(14) . . . . ?
C24 C25 C26 C30 -178.2(10) . . . . ?
C25 C26 C27 C28 0.7(15) . . . . ?
C30 C26 C27 C28 -178.8(10) . . . . ?
C26 C27 C28 C29 -3.7(16) . . . . ?
C26 C27 C28 C36 178.3(9) . . . . ?
C25 C24 C29 C28 -0.8(16) . . . . ?
C23 C24 C29 C28 177.8(10) . . . . ?
C27 C28 C29 C24 3.8(16) . . . . ?
C36 C28 C29 C24 -178.2(10) . . . . ?
Tb2 O5 C30 C31 -0.1(19) . . . . ?
Tb2 O5 C30 C26 -178.7(7) . . . . ?
C27 C26 C30 O5 -159.9(10) . . . . ?
C25 C26 C30 O5 20.6(15) . . . . ?
C27 C26 C30 C31 21.5(17) . . . . ?
C25 C26 C30 C31 -158.0(11) . . . . ?
O5 C30 C31 C32 -8.6(19) . . . . ?
C26 C30 C31 C32 169.9(11) . . . . ?
Tb2 O6 C32 C31 14(2) . . . . ?
Tb2 O6 C32 C33 -163.1(7) . . . . ?
C30 C31 C32 O6 2(2) . . . . ?
C30 C31 C32 C33 178.6(11) . . . . ?
O6 C32 C33 F9 -51.9(13) . . . . ?
C31 C32 C33 F9 131.0(12) . . . . ?
O6 C32 C33 F8 -170.7(10) . . . . ?
C31 C32 C33 F8 12.2(16) . . . . ?
O6 C32 C33 C34 68.9(14) . . . . ?
C31 C32 C33 C34 -108.2(13) . . . . ?
F9 C33 C34 F11 49.9(13) . . . . ?
F8 C33 C34 F11 165.4(10) . . . . ?
C32 C33 C34 F11 -71.6(14) . . . . ?
F9 C33 C34 F10 164.6(10) . . . . ?
F8 C33 C34 F10 -79.9(12) . . . . ?
C32 C33 C34 F10 43.0(14) . . . . ?
F9 C33 C34 C35 -73.6(14) . . . . ?
F8 C33 C34 C35 41.9(16) . . . . ?
C32 C33 C34 C35 164.9(12) . . . . ?
F11 C34 C35 F12 -71.0(17) . . . . ?
F10 C34 C35 F12 174.7(12) . . . . ?
C33 C34 C35 F12 53.0(18) . . . . ?
F11 C34 C35 F13 162.2(14) . . . . ?
F10 C34 C35 F13 47.9(17) . . . . ?
C33 C34 C35 F13 -73.9(18) . . . . ?
F11 C34 C35 F14 47.4(18) . . . . ?
F10 C34 C35 F14 -66.8(16) . . . . ?
C33 C34 C35 F14 171.4(12) . . . . ?
Tb2 O7 C36 C37 -25.2(16) 4_565 . . . ?
Tb2 O7 C36 C28 159.0(7) 4_565 . . . ?
C27 C28 C36 O7 31.9(15) . . . . ?
C29 C28 C36 O7 -146.1(10) . . . . ?
C27 C28 C36 C37 -144.1(10) . . . . ?
C29 C28 C36 C37 38.0(15) . . . . ?
O7 C36 C37 C38 -2.3(18) . . . . ?
C28 C36 C37 C38 173.5(10) . . . . ?
Tb2 O8 C38 C37 19.7(17) 4_565 . . . ?
Tb2 O8 C38 C39 -162.1(9) 4_565 . . . ?
C36 C37 C38 O8 4.3(19) . . . . ?
C36 C37 C38 C39 -173.7(12) . . . . ?
O8 C38 C39 F16 158.3(12) . . . . ?
C37 C38 C39 F16 -23.5(19) . . . . ?
O8 C38 C39 F15 43.2(16) . . . . ?
C37 C38 C39 F15 -138.6(13) . . . . ?
O8 C38 C39 C40 -77.8(17) . . . . ?
C37 C38 C39 C40 100.4(17) . . . . ?
F16 C39 C40 F17 -169.2(16) . . . . ?
F15 C39 C40 F17 -55(2) . . . . ?
C38 C39 C40 F17 67(2) . . . . ?
F16 C39 C40 F18 69.6(18) . . . . ?
F15 C39 C40 F18 -176.5(14) . . . . ?
C38 C39 C40 F18 -54(2) . . . . ?
F16 C39 C40 C41 -46(2) . . . . ?
F15 C39 C40 C41 68(2) . . . . ?
C38 C39 C40 C41 -169.4(18) . . . . ?
F17 C40 C41 F21 73(3) . . . . ?
F18 C40 C41 F21 -170(2) . . . . ?
C39 C40 C41 F21 -54(3) . . . . ?
F17 C40 C41 F20 -163(3) . . . . ?
F18 C40 C41 F20 -45(3) . . . . ?
C39 C40 C41 F20 70(3) . . . . ?
F17 C40 C41 F19 -53(3) . . . . ?
F18 C40 C41 F19 65(3) . . . . ?
C39 C40 C41 F19 -179(2) . . . . ?
F22 C42 C43 F25 67.7(16) . . . . ?
F24 C42 C43 F25 -166.1(14) . . . . ?
F23 C42 C43 F25 -53.4(19) . . . . ?
F22 C42 C43 F26 -176.7(13) . . . . ?
F24 C42 C43 F26 -50.5(19) . . . . ?
F23 C42 C43 F26 62.2(18) . . . . ?
F22 C42 C43 C44 -57(2) . . . . ?
F24 C42 C43 C44 69(2) . . . . ?
F23 C42 C43 C44 -178.3(15) . . . . ?
F25 C43 C44 F28 -179.4(16) . . . . ?
C42 C43 C44 F28 -60(2) . . . . ?
F26 C43 C44 F28 51(2) . . . . ?
F25 C43 C44 F27 70.5(19) . . . . ?
C42 C43 C44 F27 -170.3(15) . . . . ?
F26 C43 C44 F27 -59.2(18) . . . . ?
F25 C43 C44 C45 -48(2) . . . . ?
C42 C43 C44 C45 70.8(19) . . . . ?
F26 C43 C44 C45 -178.2(14) . . . . ?
Tb1 O9 C45 C46 10(2) . . . . ?
Tb1 O9 C45 C44 -174.7(8) . . . . ?
F28 C44 C45 O9 -179.0(11) . . . . ?
F27 C44 C45 O9 -59.0(14) . . . . ?
C43 C44 C45 O9 53.7(19) . . . . ?
F28 C44 C45 C46 -3.1(18) . . . . ?
F27 C44 C45 C46 116.8(12) . . . . ?
C43 C44 C45 C46 -130.5(16) . . . . ?
O9 C45 C46 C47 7(2) . . . . ?
C44 C45 C46 C47 -167.9(12) . . . . ?
Tb1 O10 C47 C46 4.7(18) . . . . ?
Tb1 O10 C47 C48 -176.3(7) . . . . ?
C45 C46 C47 O10 -14.0(19) . . . . ?
C45 C46 C47 C48 167.1(11) . . . . ?
O10 C47 C48 C53 -156.7(10) . . . . ?
C46 C47 C48 C53 22.3(16) . . . . ?
O10 C47 C48 C49 24.1(13) . . . . ?
C46 C47 C48 C49 -156.9(10) . . . . ?
C53 C48 C49 C50 -0.9(14) . . . . ?
C47 C48 C49 C50 178.4(9) . . . . ?
C48 C49 C50 C51 2.8(15) . . . . ?
C48 C49 C50 C54 178.3(9) . . . . ?
C49 C50 C51 C52 -3.2(17) . . . . ?
C54 C50 C51 C52 -178.8(10) . . . . ?
C50 C51 C52 C53 1.6(16) . . . . ?
C50 C51 C52 C60 -177.4(10) . . . . ?
C49 C48 C53 C52 -0.6(15) . . . . ?
C47 C48 C53 C52 -179.8(9) . . . . ?
C51 C52 C53 C48 0.3(16) . . . . ?
C60 C52 C53 C48 179.4(9) . . . . ?
Tb2 O11 C54 C55 -7.9(16) . . . . ?
Tb2 O11 C54 C50 177.7(7) . . . . ?
C51 C50 C54 O11 39.9(14) . . . . ?
C49 C50 C54 O11 -135.7(10) . . . . ?
C51 C50 C54 C55 -134.9(11) . . . . ?
C49 C50 C54 C55 49.5(14) . . . . ?
O11 C54 C55 C56 -5.3(18) . . . . ?
C50 C54 C55 C56 168.8(10) . . . . ?
Tb2 O12 C56 C55 13(2) . . . . ?
Tb2 O12 C56 C57 -169.5(8) . . . . ?
C54 C55 C56 O12 3(2) . . . . ?
C54 C55 C56 C57 -175.0(11) . . . . ?
O12 C56 C57 F29 142.8(13) . . . . ?
C55 C56 C57 F29 -39.3(18) . . . . ?
O12 C56 C57 F30 23.9(16) . . . . ?
C55 C56 C57 F30 -158.1(11) . . . . ?
O12 C56 C57 C58 -90.3(17) . . . . ?
C55 C56 C57 C58 87.7(16) . . . . ?
F29 C57 C58 F31 53(2) . . . . ?
F30 C57 C58 F31 167.0(15) . . . . ?
C56 C57 C58 F31 -76(2) . . . . ?
F29 C57 C58 F32 167.0(15) . . . . ?
F30 C57 C58 F32 -79.0(18) . . . . ?
C56 C57 C58 F32 38(2) . . . . ?
F29 C57 C58 C59 -66(2) . . . . ?
F30 C57 C58 C59 49(2) . . . . ?
C56 C57 C58 C59 165.9(16) . . . . ?
F31 C58 C59 F35 -73(3) . . . . ?
F32 C58 C59 F35 173(2) . . . . ?
C57 C58 C59 F35 44(3) . . . . ?
F31 C58 C59 F34 50(3) . . . . ?
F32 C58 C59 F34 -64(3) . . . . ?
C57 C58 C59 F34 166.7(19) . . . . ?
F31 C58 C59 F33 161(2) . . . . ?
F32 C58 C59 F33 46(3) . . . . ?
C57 C58 C59 F33 -82(3) . . . . ?
Tb1 O13 C60 C61 -21.3(17) 3_655 . . . ?
Tb1 O13 C60 C52 158.5(7) 3_655 . . . ?
C51 C52 C60 O13 -147.5(10) . . . . ?
C53 C52 C60 O13 33.5(14) . . . . ?
C51 C52 C60 C61 32.4(15) . . . . ?
C53 C52 C60 C61 -146.6(11) . . . . ?
O13 C60 C61 C62 -5.4(18) . . . . ?
C52 C60 C61 C62 174.8(10) . . . . ?
Tb1 O14 C62 C61 13.4(17) 3_655 . . . ?
Tb1 O14 C62 C63 -168.4(7) 3_655 . . . ?
C60 C61 C62 O14 9.4(18) . . . . ?
C60 C61 C62 C63 -168.8(11) . . . . ?
O14 C62 C63 F36 -169.6(9) . . . . ?
C61 C62 C63 F36 8.8(15) . . . . ?
O14 C62 C63 F37 -47.5(13) . . . . ?
C61 C62 C63 F37 130.9(11) . . . . ?
O14 C62 C63 C64 70.6(13) . . . . ?
C61 C62 C63 C64 -111.1(12) . . . . ?
F36 C63 C64 F38 -82.1(13) . . . . ?
F37 C63 C64 F38 162.4(11) . . . . ?
C62 C63 C64 F38 42.3(14) . . . . ?
F36 C63 C64 F39 160.8(11) . . . . ?
F37 C63 C64 F39 45.3(15) . . . . ?
C62 C63 C64 F39 -74.8(14) . . . . ?
F36 C63 C64 C65 42.5(15) . . . . ?
F37 C63 C64 C65 -73.0(14) . . . . ?
C62 C63 C64 C65 166.9(12) . . . . ?
F38 C64 C65 F40 167.0(15) . . . . ?
F39 C64 C65 F40 -77.6(19) . . . . ?
C63 C64 C65 F40 42(2) . . . . ?
F38 C64 C65 F42 -61.7(17) . . . . ?
F39 C64 C65 F42 53.7(17) . . . . ?
C63 C64 C65 F42 173.4(11) . . . . ?
F38 C64 C65 F41 48.4(17) . . . . ?
F39 C64 C65 F41 163.8(13) . . . . ?
C63 C64 C65 F41 -76.5(15) . . . . ?
C71 N6 C69 C67 109.9(13) . . . . ?
Tb2 N6 C69 C67 -78.0(15) . . . . ?
C71 N6 C69 C70 -14.9(14) . . . . ?
Tb2 N6 C69 C70 157.2(10) . . . . ?
C66 C67 C69 N6 172.6(13) . . . . ?
C68 C67 C69 N6 -60.4(16) . . . . ?
C66 C67 C69 C70 -71.3(19) . . . . ?
C68 C67 C69 C70 55.7(17) . . . . ?
C71 O15 C70 C69 -14.5(14) . . . . ?
N6 C69 C70 O15 18.1(15) . . . . ?
C67 C69 C70 O15 -107.1(15) . . . . ?
C69 N6 C71 O15 7.3(15) . . . . ?
Tb2 N6 C71 O15 -166.1(8) . . . . ?
C69 N6 C71 C72 -176.1(11) . . . . ?
Tb2 N6 C71 C72 10.5(16) . . . . ?
C70 O15 C71 N6 5.2(16) . . . . ?
C70 O15 C71 C72 -171.7(11) . . . . ?
C76 N5 C72 C73 2.6(16) . . . . ?
Tb2 N5 C72 C73 173.9(8) . . . . ?
C76 N5 C72 C71 176.1(10) . . . . ?
Tb2 N5 C72 C71 -12.6(12) . . . . ?
N6 C71 C72 C73 174.2(12) . . . . ?
O15 C71 C72 C73 -9.1(18) . . . . ?
N6 C71 C72 N5 1.5(16) . . . . ?
O15 C71 C72 N5 178.2(9) . . . . ?
N5 C72 C73 C74 -6.4(18) . . . . ?
C71 C72 C73 C74 -178.6(12) . . . . ?
C72 C73 C74 C75 11(2) . . . . ?
C73 C74 C75 C76 -11(2) . . . . ?
C72 N5 C76 C75 -3.1(17) . . . . ?
Tb2 N5 C76 C75 -174.3(9) . . . . ?
C72 N5 C76 C77 -175.7(10) . . . . ?
Tb2 N5 C76 C77 13.1(13) . . . . ?
C74 C75 C76 N5 7.2(19) . . . . ?
C74 C75 C76 C77 179.1(12) . . . . ?
C79 N4 C77 O16 5.2(18) . . . . ?
Tb2 N4 C77 O16 -180.0(11) . . . . ?
C79 N4 C77 C76 175.3(12) . . . . ?
Tb2 N4 C77 C76 -9.9(17) . . . . ?
C78 O16 C77 N4 -2(2) . . . . ?
C78 O16 C77 C76 -172.9(16) . . . . ?
N5 C76 C77 N4 -1.5(19) . . . . ?
C75 C76 C77 N4 -174.0(14) . . . . ?
N5 C76 C77 O16 169.0(12) . . . . ?
C75 C76 C77 O16 -3.5(19) . . . . ?
C77 O16 C78 C79 -2(2) . . . . ?
O16 C78 C79 C81 -115(2) . . . . ?
O16 C78 C79 N4 5(2) . . . . ?
C77 N4 C79 C78 -6.0(19) . . . . ?
Tb2 N4 C79 C78 -179.3(15) . . . . ?
C77 N4 C79 C81 99.2(19) . . . . ?
Tb2 N4 C79 C81 -74(2) . . . . ?
C78 C79 C81 C80B -171(2) . . . . ?
N4 C79 C81 C80B 79(2) . . . . ?
C78 C79 C81 C82B 76(3) . . . . ?
N4 C79 C81 C82B -34(3) . . . . ?
C78 C79 C81 C82A 140(3) . . . . ?
N4 C79 C81 C82A 31(3) . . . . ?
C78 C79 C81 C80A -106(3) . . . . ?
N4 C79 C81 C80A 145(3) . . . . ?
C88 C83 C84 C85 0.6(18) . . . . ?
C89 C83 C84 C85 -178.3(14) . . . . ?
C83 C84 C85 C86 -0.9(18) . . . . ?
C84 C85 C86 C87 1(2) . . . . ?
C85 C86 C87 C88 -1(3) . . . . ?
C84 C83 C88 C87 0(2) . . . . ?
C89 C83 C88 C87 178.7(15) . . . . ?
C86 C87 C88 C83 0(3) . . . . ?
